data_4311936
loop_
_publ_author_name
'Arunendu Mondal'
'Yang Li'
'Masood A. Khan'
'Joseph H. Ross,'
'Robert P. Houser'

_publ_section_title
;
 Supramolecular Copper Hydroxide Tennis Balls: Self-Assembly, Structures,
 and Magnetic Properties of Octanuclear [Cu8L8(OH)4]4+ Clusters (HL
 =N-(2-Pyridylmethyl)acetamide)
;
_journal_name_full 'Inorganic Chemistry'
_journal_page_first 7075
_journal_page_last 7082
_journal_paper_doi 10.1021/ic0493292
_journal_volume 43
_journal_year 2004
_chemical_formula_sum 'C76 H94 Cl4 Cu8 N22 O28'
_chemical_formula_weight 2413.85
_chemical_name_systematic
; 
 ? 
;
_space_group_IT_number 2
_symmetry_cell_setting triclinic
_symmetry_space_group_name_Hall '-P 1'
_symmetry_space_group_name_H-M 'P -1'
_atom_sites_solution_hydrogens geom
_atom_sites_solution_primary direct
_atom_sites_solution_secondary difmap
_audit_creation_method SHELXL-97
_cell_angle_alpha 71.041(6)
_cell_angle_beta 75.739(6)
_cell_angle_gamma 63.633(6)
_cell_formula_units_Z 2
_cell_length_a 15.385(6)
_cell_length_b 16.236(6)
_cell_length_c 23.227(9)
_cell_measurement_reflns_used 8734
_cell_measurement_temperature 120(2)
_cell_measurement_theta_max 25.4
_cell_measurement_theta_min 3.2
_cell_volume 4881(3)
_computing_cell_refinement 'Bruker SMART'
_computing_data_collection 'Bruker SMART'
_computing_data_reduction 'Bruker SAINT'
_computing_molecular_graphics 'Bruker SHELXTL'
_computing_publication_material 'Bruker SHELXTL'
_computing_structure_refinement 'SHELXL-97 (Sheldrick, 1997)'
_computing_structure_solution 'SHELXS-97 (Sheldrick, 1990)'
_diffrn_ambient_temperature 120(2)
_diffrn_measured_fraction_theta_full 0.983
_diffrn_measured_fraction_theta_max 0.983
_diffrn_measurement_device_type 'CCD area detector'
_diffrn_measurement_method 'omega scans'
_diffrn_radiation_monochromator graphite
_diffrn_radiation_source 'fine-focus sealed tube'
_diffrn_radiation_type MoK\a
_diffrn_radiation_wavelength 0.71073
_diffrn_reflns_av_R_equivalents 0.0533
_diffrn_reflns_av_sigmaI/netI 0.0717
_diffrn_reflns_limit_h_max 18
_diffrn_reflns_limit_h_min -18
_diffrn_reflns_limit_k_max 20
_diffrn_reflns_limit_k_min -19
_diffrn_reflns_limit_l_max 28
_diffrn_reflns_limit_l_min -28
_diffrn_reflns_number 44941
_diffrn_reflns_theta_full 26.00
_diffrn_reflns_theta_max 26.00
_diffrn_reflns_theta_min 1.66
_diffrn_standards_decay_% 0
_diffrn_standards_interval_count 0
_diffrn_standards_number 0
_exptl_absorpt_coefficient_mu 1.902
_exptl_absorpt_correction_T_max 0.7766
_exptl_absorpt_correction_T_min 0.6796
_exptl_absorpt_correction_type multi-scan
_exptl_absorpt_process_details Bruker(2001)SADABS,BrukerAXSInc.,Madison,WI
_exptl_crystal_colour blue
_exptl_crystal_density_diffrn 1.643
_exptl_crystal_density_method 'not measured'
_exptl_crystal_description Prism
_exptl_crystal_F_000 2456
_exptl_crystal_size_max 0.22
_exptl_crystal_size_mid 0.18
_exptl_crystal_size_min 0.14
_refine_diff_density_max 1.279
_refine_diff_density_min -0.940
_refine_diff_density_rms 0.127
_refine_ls_extinction_method none
_refine_ls_goodness_of_fit_ref 0.947
_refine_ls_hydrogen_treatment mixed
_refine_ls_matrix_type full
_refine_ls_number_parameters 1291
_refine_ls_number_reflns 18839
_refine_ls_number_restraints 40
_refine_ls_restrained_S_all 0.953
_refine_ls_R_factor_all 0.0764
_refine_ls_R_factor_gt 0.0479
_refine_ls_shift/su_max 0.019
_refine_ls_shift/su_mean 0.000
_refine_ls_structure_factor_coef Fsqd
_refine_ls_weighting_details 'calc w=1/[\s^2^(Fo^2^)+(0.0753P)^2^+0.0000P] where P=(Fo^2^+2Fc^2^)/3'
_refine_ls_weighting_scheme calc
_refine_ls_wR_factor_gt 0.1142
_refine_ls_wR_factor_ref 0.1290
_reflns_number_gt 13272
_reflns_number_total 18839
_reflns_threshold_expression >2sigma(I)
_cod_data_source_file ic0493292si20040524_010012_2.cif
_cod_data_source_block '[Cu8L8(OH)4](ClO4)4'
_cod_depositor_comments
;
The following automatic conversions were performed:
'_symmetry_cell_setting' value 'Triclinic' changed to 'triclinic'
according to '/home/saulius/struct/CIF-dictionaries/cif_core.dic'
dictionary named 'cif_core.dic' version 2.4.1 from 2010-06-29.

Automatic conversion script
Id: cif_fix_enum 1527 2010-12-29 10:47:43Z saulius 
;
_cod_database_code 4311936

loop_
_symmetry_equiv_pos_as_xyz
'x, y, z'
'-x, -y, -z'

loop_
_atom_site_label
_atom_site_type_symbol
_atom_site_fract_x
_atom_site_fract_y
_atom_site_fract_z
_atom_site_U_iso_or_equiv
_atom_site_adp_type
_atom_site_occupancy
_atom_site_symmetry_multiplicity
_atom_site_calc_flag
_atom_site_refinement_flags
_atom_site_disorder_assembly
_atom_site_disorder_group
Cu1 Cu 0.82641(3) 0.93327(3) 0.131170(18) 0.02248(10) Uani 1 1 d . . .
Cu2 Cu 0.67290(3) 1.16167(3) 0.119925(17) 0.01987(10) Uani 1 1 d . . .
Cu3 Cu 0.60729(3) 0.95574(3) 0.137098(17) 0.02176(10) Uani 1 1 d . . .
Cu4 Cu 0.77256(3) 0.74723(3) 0.114492(18) 0.02153(10) Uani 1 1 d . . .
O1 O 0.72769(17) 1.14361(16) 0.03706(10) 0.0270(6) Uani 1 1 d . . .
O2 O 0.62718(16) 1.05272(15) 0.26373(10) 0.0232(6) Uani 1 1 d . . .
O3 O 0.75368(16) 0.83723(16) 0.03364(10) 0.0261(6) Uani 1 1 d . . .
O4 O 0.77534(16) 0.72940(15) 0.25946(10) 0.0222(5) Uani 1 1 d . . .
N1 N 0.94394(19) 0.82451(19) 0.10989(13) 0.0229(7) Uani 1 1 d . . .
N2 N 0.84720(19) 0.99337(19) 0.04160(12) 0.0225(7) Uani 1 1 d . . .
N3 N 0.62688(19) 1.30307(19) 0.08576(12) 0.0227(7) Uani 1 1 d . . .
N4 N 0.59319(18) 1.19923(17) 0.19689(12) 0.0197(6) Uani 1 1 d . . .
N5 N 0.49662(19) 1.08205(19) 0.12073(13) 0.0233(7) Uani 1 1 d . . .
N6 N 0.62742(19) 0.97856(18) 0.04599(12) 0.0224(7) Uani 1 1 d . . .
N7 N 0.8301(2) 0.63912(19) 0.07366(13) 0.0257(7) Uani 1 1 d . . .
N8 N 0.82082(19) 0.64376(19) 0.18878(12) 0.0232(7) Uani 1 1 d . . .
C1 C 0.9887(2) 0.7419(3) 0.15105(17) 0.0314(9) Uani 1 1 d . . .
H1A H 0.9652 0.7367 0.1934 0.038 Uiso 1 1 calc R . .
C2 C 1.0657(3) 0.6664(3) 0.13393(17) 0.0328(10) Uani 1 1 d . . .
H2A H 1.0952 0.6096 0.1637 0.039 Uiso 1 1 calc R . .
C3 C 1.1004(3) 0.6745(3) 0.07151(18) 0.0367(10) Uani 1 1 d . . .
H3A H 1.1540 0.6230 0.0583 0.044 Uiso 1 1 calc R . .
C4 C 1.0560(3) 0.7579(3) 0.02934(17) 0.0330(10) Uani 1 1 d . . .
H4A H 1.0787 0.7646 -0.0132 0.040 Uiso 1 1 calc R . .
C5 C 0.9775(2) 0.8319(2) 0.05005(15) 0.0261(8) Uani 1 1 d . . .
C6 C 0.9236(2) 0.9266(2) 0.00660(15) 0.0249(8) Uani 1 1 d . . .
H6A H 0.9708 0.9544 -0.0182 0.030 Uiso 1 1 calc R . .
H6B H 0.8932 0.9158 -0.0217 0.030 Uiso 1 1 calc R . .
C7 C 0.7947(2) 1.0795(2) 0.01160(15) 0.0244(8) Uani 1 1 d . . .
C8 C 0.8115(3) 1.1117(3) -0.05846(15) 0.0293(9) Uani 1 1 d . . .
H8A H 0.7517 1.1637 -0.0737 0.044 Uiso 1 1 calc R . .
H8B H 0.8288 1.0584 -0.0761 0.044 Uiso 1 1 calc R . .
H8C H 0.8649 1.1336 -0.0704 0.044 Uiso 1 1 calc R . .
C9 C 0.6565(2) 1.3481(2) 0.02881(16) 0.0281(9) Uani 1 1 d . . .
H9A H 0.6942 1.3120 -0.0003 0.034 Uiso 1 1 calc R . .
C10 C 0.6336(3) 1.4441(2) 0.01223(17) 0.0325(10) Uani 1 1 d . . .
H10A H 0.6544 1.4737 -0.0279 0.039 Uiso 1 1 calc R . .
C11 C 0.5797(3) 1.4969(3) 0.05468(18) 0.0363(10) Uani 1 1 d . . .
H11A H 0.5644 1.5630 0.0443 0.044 Uiso 1 1 calc R . .
C12 C 0.5482(3) 1.4520(2) 0.11297(17) 0.0306(9) Uani 1 1 d . . .
H12A H 0.5103 1.4872 0.1426 0.037 Uiso 1 1 calc R . .
C13 C 0.5732(2) 1.3546(2) 0.12688(15) 0.0238(8) Uani 1 1 d . . .
C14 C 0.5385(3) 1.3014(2) 0.18806(16) 0.0277(9) Uani 1 1 d . . .
H14A H 0.5469 1.3217 0.2214 0.033 Uiso 1 1 calc R . .
H14B H 0.4681 1.3169 0.1900 0.033 Uiso 1 1 calc R . .
C15 C 0.5772(2) 1.1437(2) 0.25154(14) 0.0198(8) Uani 1 1 d . . .
C16 C 0.5010(3) 1.1849(2) 0.30101(15) 0.0289(9) Uani 1 1 d . . .
H16A H 0.4871 1.1340 0.3329 0.043 Uiso 1 1 calc R . .
H16B H 0.4410 1.2314 0.2832 0.043 Uiso 1 1 calc R . .
H16C H 0.5255 1.2162 0.3190 0.043 Uiso 1 1 calc R . .
C17 C 0.4342(2) 1.1273(2) 0.16368(16) 0.0272(9) Uani 1 1 d . . .
H17A H 0.4368 1.0938 0.2056 0.033 Uiso 1 1 calc R . .
C18 C 0.3672(3) 1.2199(3) 0.14925(18) 0.0330(10) Uani 1 1 d . . .
H18A H 0.3238 1.2494 0.1804 0.040 Uiso 1 1 calc R . .
C19 C 0.3648(3) 1.2695(3) 0.08720(18) 0.0368(10) Uani 1 1 d . . .
H19A H 0.3201 1.3337 0.0759 0.044 Uiso 1 1 calc R . .
C20 C 0.4278(3) 1.2243(3) 0.04234(17) 0.0339(10) Uani 1 1 d . . .
H20A H 0.4269 1.2570 0.0002 0.041 Uiso 1 1 calc R . .
C21 C 0.4930(2) 1.1293(2) 0.06055(15) 0.0252(8) Uani 1 1 d . . .
C22 C 0.5628(2) 1.0745(2) 0.01455(15) 0.0245(8) Uani 1 1 d . . .
H22A H 0.5251 1.0689 -0.0119 0.029 Uiso 1 1 calc R . .
H22B H 0.6030 1.1094 -0.0120 0.029 Uiso 1 1 calc R . .
C23 C 0.6923(2) 0.9220(2) 0.01266(14) 0.0216(8) Uani 1 1 d . . .
C24 C 0.7002(3) 0.9504(3) -0.05741(15) 0.0292(9) Uani 1 1 d . . .
H24A H 0.7660 0.9132 -0.0743 0.044 Uiso 1 1 calc R . .
H24B H 0.6874 1.0181 -0.0723 0.044 Uiso 1 1 calc R . .
H24C H 0.6521 0.9382 -0.0705 0.044 Uiso 1 1 calc R . .
C25 C 0.8261(3) 0.6457(3) 0.01429(17) 0.0349(10) Uani 1 1 d . . .
H25A H 0.8016 0.7067 -0.0130 0.042 Uiso 1 1 calc R . .
C26 C 0.8563(3) 0.5665(3) -0.00730(18) 0.0424(11) Uani 1 1 d . . .
H26A H 0.8532 0.5731 -0.0490 0.051 Uiso 1 1 calc R . .
C27 C 0.8914(3) 0.4773(3) 0.0320(2) 0.0431(11) Uani 1 1 d . . .
H27A H 0.9119 0.4220 0.0179 0.052 Uiso 1 1 calc R . .
C28 C 0.8961(3) 0.4701(3) 0.09291(17) 0.0343(10) Uani 1 1 d . . .
H28A H 0.9197 0.4098 0.1210 0.041 Uiso 1 1 calc R . .
C29 C 0.8658(2) 0.5525(2) 0.11159(16) 0.0253(8) Uani 1 1 d . . .
C30 C 0.8725(3) 0.5483(2) 0.17616(16) 0.0320(9) Uani 1 1 d . . .
H30A H 0.8434 0.5048 0.2054 0.038 Uiso 1 1 calc R . .
H30B H 0.9421 0.5226 0.1823 0.038 Uiso 1 1 calc R . .
C31 C 0.8200(2) 0.6492(2) 0.24456(15) 0.0230(8) Uani 1 1 d . . .
C32 C 0.8726(3) 0.5611(2) 0.29274(16) 0.0297(9) Uani 1 1 d . . .
H32A H 0.8738 0.5800 0.3285 0.045 Uiso 1 1 calc R . .
H32B H 0.9398 0.5281 0.2753 0.045 Uiso 1 1 calc R . .
H32C H 0.8382 0.5186 0.3054 0.045 Uiso 1 1 calc R . .
O9 O 0.70319(15) 1.02864(15) 0.15225(9) 0.0218(5) Uani 1 1 d D . .
H9 H 0.6835(19) 1.0251(17) 0.1924(3) 0.026 Uiso 1 1 d D . .
O10 O 0.73127(15) 0.84927(15) 0.15271(9) 0.0220(5) Uani 1 1 d D . .
H10 H 0.7344(19) 0.8242(18) 0.1932(3) 0.026 Uiso 1 1 d D . .
O11 O 0.59759(15) 0.88511(15) 0.32977(9) 0.0198(5) Uani 1 1 d D . .
H11 H 0.5929(13) 0.8945(17) 0.2902(3) 0.024 Uiso 1 1 d D . .
O12 O 0.79145(15) 0.83923(15) 0.32621(9) 0.0210(5) Uani 1 1 d D . .
H12 H 0.8119(14) 0.853(2) 0.2860(3) 0.025 Uiso 1 1 d D . .
Cu5 Cu 0.73587(3) 0.74686(3) 0.347143(17) 0.02080(10) Uani 1 1 d . . .
Cu6 Cu 0.88835(3) 0.84204(3) 0.361431(18) 0.02070(10) Uani 1 1 d . . .
Cu7 Cu 0.64198(3) 0.96522(3) 0.349168(17) 0.01971(9) Uani 1 1 d . . .
Cu8 Cu 0.48644(3) 0.85663(3) 0.371678(17) 0.02065(10) Uani 1 1 d . . .
O5 O 0.87041(17) 0.75377(17) 0.43801(10) 0.0299(6) Uani 1 1 d . . .
O6 O 0.86748(16) 0.90340(16) 0.21571(10) 0.0245(6) Uani 1 1 d . . .
O7 O 0.52144(16) 0.83940(16) 0.45102(10) 0.0250(6) Uani 1 1 d . . .
O8 O 0.54428(15) 0.91591(16) 0.22243(10) 0.0235(6) Uani 1 1 d . . .
N9 N 0.66241(19) 0.66363(18) 0.36941(12) 0.0218(7) Uani 1 1 d . . .
N10 N 0.76490(18) 0.69015(18) 0.43398(12) 0.0207(6) Uani 1 1 d . . .
N11 N 0.96753(19) 0.87344(19) 0.40119(12) 0.0235(7) Uani 1 1 d . . .
N12 N 0.94252(18) 0.91262(19) 0.28544(12) 0.0220(7) Uani 1 1 d . . .
N13 N 0.70780(19) 1.03301(19) 0.37026(12) 0.0222(7) Uani 1 1 d . . .
N14 N 0.61429(19) 0.92393(19) 0.43979(12) 0.0218(7) Uani 1 1 d . . .
N15 N 0.39393(19) 0.79274(19) 0.41527(13) 0.0238(7) Uani 1 1 d . . .
N16 N 0.43918(19) 0.8638(2) 0.29687(12) 0.0237(7) Uani 1 1 d . . .
C33 C 0.6146(2) 0.6549(2) 0.33122(15) 0.0248(8) Uani 1 1 d . . .
H33A H 0.6163 0.6899 0.2896 0.030 Uiso 1 1 calc R . .
C34 C 0.5636(2) 0.5974(2) 0.35058(16) 0.0272(8) Uani 1 1 d . . .
H34A H 0.5308 0.5927 0.3229 0.033 Uiso 1 1 calc R . .
C35 C 0.5612(3) 0.5457(3) 0.41205(17) 0.0313(9) Uani 1 1 d . . .
H35A H 0.5266 0.5055 0.4266 0.038 Uiso 1 1 calc R . .
C36 C 0.6100(2) 0.5541(2) 0.45127(16) 0.0283(9) Uani 1 1 d . . .
H36A H 0.6091 0.5197 0.4931 0.034 Uiso 1 1 calc R . .
C37 C 0.6606(2) 0.6137(2) 0.42878(15) 0.0224(8) Uani 1 1 d . . .
C38 C 0.7160(2) 0.6252(2) 0.46918(15) 0.0241(8) Uani 1 1 d . . .
H38A H 0.6701 0.6505 0.5035 0.029 Uiso 1 1 calc R . .
H38B H 0.7656 0.5624 0.4868 0.029 Uiso 1 1 calc R . .
C39 C 0.8229(2) 0.6991(2) 0.46208(15) 0.0274(9) Uani 1 1 d . . .
C40 C 0.8417(3) 0.6453(3) 0.52833(16) 0.0401(10) Uani 1 1 d . . .
H40A H 0.8522 0.6845 0.5481 0.060 Uiso 1 1 calc R . .
H40B H 0.8998 0.5860 0.5287 0.060 Uiso 1 1 calc R . .
H40C H 0.7850 0.6310 0.5506 0.060 Uiso 1 1 calc R . .
C41 C 0.9713(3) 0.8519(3) 0.46239(16) 0.0310(9) Uani 1 1 d . . .
H41A H 0.9356 0.8167 0.4898 0.037 Uiso 1 1 calc R . .
C42 C 1.0253(3) 0.8795(3) 0.48612(17) 0.0349(10) Uani 1 1 d . . .
H42A H 1.0270 0.8629 0.5291 0.042 Uiso 1 1 calc R . .
C43 C 1.0774(3) 0.9320(3) 0.44624(17) 0.0348(9) Uani 1 1 d . . .
H43A H 1.1151 0.9514 0.4616 0.042 Uiso 1 1 calc R . .
C44 C 1.0727(2) 0.9551(3) 0.38390(17) 0.0310(9) Uani 1 1 d . . .
H44A H 1.1068 0.9913 0.3558 0.037 Uiso 1 1 calc R . .
C45 C 1.0172(2) 0.9245(2) 0.36294(15) 0.0233(8) Uani 1 1 d . . .
C46 C 1.0108(2) 0.9464(2) 0.29466(15) 0.0255(8) Uani 1 1 d . . .
H46A H 0.9885 1.0157 0.2768 0.031 Uiso 1 1 calc R . .
H46B H 1.0763 0.9151 0.2734 0.031 Uiso 1 1 calc R . .
C47 C 0.9326(2) 0.9228(2) 0.22803(15) 0.0235(8) Uani 1 1 d . . .
C48 C 0.9983(2) 0.9573(3) 0.17474(16) 0.0305(9) Uani 1 1 d . . .
H48A H 0.9712 0.9751 0.1364 0.046 Uiso 1 1 calc R . .
H48B H 1.0638 0.9066 0.1729 0.046 Uiso 1 1 calc R . .
H48C H 1.0023 1.0127 0.1805 0.046 Uiso 1 1 calc R . .
C49 C 0.7524(2) 1.0885(2) 0.32994(16) 0.0260(8) Uani 1 1 d . . .
H49A H 0.7560 1.0956 0.2873 0.031 Uiso 1 1 calc R . .
C50 C 0.7927(2) 1.1351(2) 0.34882(17) 0.0303(9) Uani 1 1 d . . .
H50A H 0.8218 1.1751 0.3197 0.036 Uiso 1 1 calc R . .
C51 C 0.7893(3) 1.1218(3) 0.41251(17) 0.0322(9) Uani 1 1 d . . .
H51A H 0.8164 1.1528 0.4270 0.039 Uiso 1 1 calc R . .
C52 C 0.7464(3) 1.0635(3) 0.45328(16) 0.0305(9) Uani 1 1 d . . .
H52A H 0.7437 1.0537 0.4962 0.037 Uiso 1 1 calc R . .
C53 C 0.7065(2) 1.0185(2) 0.43116(15) 0.0203(8) Uani 1 1 d . . .
C54 C 0.6624(2) 0.9507(2) 0.47419(15) 0.0238(8) Uani 1 1 d . . .
H54A H 0.7143 0.8932 0.4951 0.029 Uiso 1 1 calc R . .
H54B H 0.6140 0.9812 0.5059 0.029 Uiso 1 1 calc R . .
C55 C 0.5677(2) 0.8690(2) 0.47321(15) 0.0229(8) Uani 1 1 d . . .
C56 C 0.5653(3) 0.8363(2) 0.54236(14) 0.0274(9) Uani 1 1 d . . .
H56A H 0.5312 0.7934 0.5588 0.041 Uiso 1 1 calc R . .
H56B H 0.5309 0.8915 0.5600 0.041 Uiso 1 1 calc R . .
H56C H 0.6323 0.8030 0.5531 0.041 Uiso 1 1 calc R . .
C57 C 0.3846(2) 0.7504(2) 0.47583(16) 0.0277(9) Uani 1 1 d . . .
H57A H 0.4201 0.7547 0.5021 0.033 Uiso 1 1 calc R . .
C58 C 0.3243(3) 0.7007(2) 0.50068(17) 0.0322(10) Uani 1 1 d . . .
H58A H 0.3179 0.6724 0.5434 0.039 Uiso 1 1 calc R . .
C59 C 0.2734(3) 0.6929(3) 0.46168(17) 0.0338(10) Uani 1 1 d . . .
H59A H 0.2327 0.6586 0.4774 0.041 Uiso 1 1 calc R . .
C60 C 0.2835(2) 0.7367(2) 0.39951(17) 0.0298(9) Uani 1 1 d . . .
H60A H 0.2500 0.7321 0.3721 0.036 Uiso 1 1 calc R . .
C61 C 0.3431(2) 0.7872(2) 0.37773(16) 0.0263(9) Uani 1 1 d . . .
C62 C 0.3563(3) 0.8364(3) 0.31037(16) 0.0340(9) Uani 1 1 d . . .
H62A H 0.3675 0.7932 0.2850 0.041 Uiso 1 1 calc R . .
H62B H 0.2961 0.8935 0.2998 0.041 Uiso 1 1 calc R . .
C63 C 0.4681(2) 0.8949(2) 0.23837(15) 0.0234(8) Uani 1 1 d . . .
C64 C 0.4096(2) 0.9132(3) 0.18854(16) 0.0308(9) Uani 1 1 d . . .
H64A H 0.4457 0.9287 0.1483 0.046 Uiso 1 1 calc R . .
H64B H 0.3465 0.9665 0.1924 0.046 Uiso 1 1 calc R . .
H64C H 0.3987 0.8564 0.1927 0.046 Uiso 1 1 calc R . .
Cl1 Cl 0.41377(6) 0.43786(6) 0.35538(4) 0.0320(2) Uani 1 1 d . . .
O13 O 0.3774(2) 0.5289(2) 0.3654(2) 0.0876(12) Uani 1 1 d . . .
O14 O 0.4462(2) 0.4409(3) 0.29166(14) 0.0699(12) Uani 1 1 d . . .
O15 O 0.4950(2) 0.3742(2) 0.39040(16) 0.0654(10) Uani 1 1 d . . .
O16 O 0.3380(2) 0.4026(2) 0.37284(14) 0.0644(9) Uani 1 1 d . . .
Cl2 Cl 0.86787(7) 1.21771(7) 0.14906(4) 0.0387(2) Uani 1 1 d . . .
O17 O 0.8719(3) 1.1884(4) 0.21236(16) 0.123(2) Uani 1 1 d . . .
O18 O 0.8027(3) 1.3132(2) 0.1287(2) 0.0901(13) Uani 1 1 d . . .
O19 O 0.8358(2) 1.1593(2) 0.1306(2) 0.0978(15) Uani 1 1 d . . .
O20 O 0.9650(2) 1.2018(3) 0.11960(14) 0.0807(12) Uani 1 1 d . . .
Cl3 Cl 0.27791(6) 1.09321(7) 0.35715(4) 0.0335(2) Uani 1 1 d . . .
O21 O 0.37098(19) 1.02770(19) 0.37891(13) 0.0431(8) Uani 1 1 d . A .
O22 O 0.2121(3) 1.0522(4) 0.3758(3) 0.0815(15) Uani 0.73 1 d PU A 1
O23 O 0.2454(3) 1.1748(3) 0.3831(2) 0.0645(13) Uani 0.73 1 d PU A 1
O24 O 0.2934(3) 1.1269(4) 0.29244(19) 0.0661(14) Uani 0.73 1 d PU A 1
O22' O 0.1941(8) 1.0902(8) 0.4072(5) 0.048(3) Uani 0.27 1 d PU A 2
O23' O 0.2637(8) 1.1795(7) 0.3218(6) 0.052(3) Uani 0.27 1 d PU A 2
O24' O 0.2551(8) 1.0439(8) 0.3169(6) 0.057(3) Uani 0.27 1 d PU A 2
Cl4 Cl 0.56027(7) 0.69467(7) 0.14097(4) 0.0359(2) Uani 1 1 d . . .
O25 O 0.6329(2) 0.6078(2) 0.12737(16) 0.0624(9) Uani 1 1 d . . .
O26 O 0.5302(2) 0.6816(2) 0.20614(12) 0.0555(9) Uani 1 1 d . . .
O27 O 0.4761(2) 0.7265(2) 0.10976(13) 0.0610(9) Uani 1 1 d . . .
O28 O 0.60027(18) 0.76701(18) 0.11903(14) 0.0437(8) Uani 1 1 d . . .
C65 C 0.2321(3) 1.3974(3) 0.2652(2) 0.0512(13) Uani 1 1 d . . .
H65A H 0.2791 1.3942 0.2885 0.077 Uiso 1 1 calc R . .
H65B H 0.2338 1.3338 0.2724 0.077 Uiso 1 1 calc R . .
H65C H 0.1662 1.4398 0.2785 0.077 Uiso 1 1 calc R . .
C66 C 0.2578(3) 1.4341(3) 0.1991(2) 0.0423(11) Uani 1 1 d . . .
N17 N 0.2784(3) 1.4625(2) 0.14863(18) 0.0530(11) Uani 1 1 d . . .
C67 C 0.3116(3) 0.6392(3) 0.1933(2) 0.0494(12) Uani 1 1 d . . .
H67A H 0.2644 0.6296 0.1772 0.074 Uiso 1 1 calc R . .
H67B H 0.3449 0.5816 0.2238 0.074 Uiso 1 1 calc R . .
H67C H 0.3598 0.6529 0.1596 0.074 Uiso 1 1 calc R . .
C68 C 0.2610(3) 0.7178(3) 0.2216(2) 0.0464(12) Uani 1 1 d . . .
N18 N 0.2202(3) 0.7800(3) 0.2440(2) 0.0840(15) Uani 1 1 d . . .
C69 C 1.1190(3) 0.6235(3) 0.3867(2) 0.0528(12) Uiso 1 1 d . . .
H69A H 1.0734 0.6130 0.4233 0.079 Uiso 1 1 calc R . .
H69B H 1.1205 0.6857 0.3799 0.079 Uiso 1 1 calc R . .
H69C H 1.1845 0.5738 0.3927 0.079 Uiso 1 1 calc R . .
C70 C 1.0873(3) 0.6205(3) 0.3340(2) 0.0441(11) Uani 1 1 d . . .
N19 N 1.0647(3) 0.6153(4) 0.2923(2) 0.0795(15) Uani 1 1 d . . .
C71 C 1.0095(3) 0.3162(4) 0.3680(2) 0.0662(17) Uani 1 1 d . . .
H71A H 0.9681 0.3041 0.3485 0.099 Uiso 1 1 calc R . .
H71B H 1.0598 0.2558 0.3864 0.099 Uiso 1 1 calc R . .
H71C H 1.0407 0.3556 0.3372 0.099 Uiso 1 1 calc R . .
C72 C 0.9497(3) 0.3654(3) 0.4156(2) 0.0456(12) Uani 1 1 d . . .
N20 N 0.9022(3) 0.4036(3) 0.45278(18) 0.0538(11) Uani 1 1 d . . .
C73 C 0.6795(4) 1.4188(4) 0.2507(2) 0.0688(17) Uani 1 1 d . . .
H73A H 0.7120 1.3849 0.2182 0.103 Uiso 1 1 calc R . .
H73B H 0.6634 1.4868 0.2331 0.103 Uiso 1 1 calc R . .
H73C H 0.6194 1.4087 0.2693 0.103 Uiso 1 1 calc R . .
C74 C 0.7450(3) 1.3829(3) 0.2977(2) 0.0535(13) Uani 1 1 d . . .
N21 N 0.7941(3) 1.3549(3) 0.3348(2) 0.0805(14) Uani 1 1 d . . .
C75 C 1.1033(5) 0.1797(5) 0.2201(4) 0.138(3) Uani 1 1 d . . .
H75A H 1.1203 0.1586 0.1823 0.207 Uiso 1 1 calc R . .
H75B H 1.0398 0.1785 0.2404 0.207 Uiso 1 1 calc R . .
H75C H 1.1534 0.1372 0.2476 0.207 Uiso 1 1 calc R . .
C76 C 1.0980(3) 0.2754(4) 0.2055(2) 0.0638(15) Uani 1 1 d . . .
N22 N 1.0948(3) 0.3498(4) 0.1948(2) 0.0808(16) Uani 1 1 d . . .

loop_
_atom_site_aniso_label
_atom_site_aniso_U_11
_atom_site_aniso_U_22
_atom_site_aniso_U_33
_atom_site_aniso_U_23
_atom_site_aniso_U_13
_atom_site_aniso_U_12
Cu1 0.02312(19) 0.0273(2) 0.01139(19) 0.00070(16) -0.00270(16) -0.00860(16)
Cu2 0.02453(18) 0.02232(18) 0.01158(18) 0.00227(15) -0.00423(15) -0.01171(15)
Cu3 0.02372(19) 0.0267(2) 0.01140(19) 0.00198(16) -0.00669(16) -0.00934(16)
Cu4 0.02776(19) 0.02334(19) 0.01358(19) -0.00036(15) -0.00625(16) -0.01124(16)
O1 0.0363(12) 0.0256(11) 0.0124(11) 0.0024(9) -0.0027(10) -0.0116(10)
O2 0.0295(11) 0.0259(11) 0.0098(11) 0.0034(9) -0.0051(9) -0.0112(9)
O3 0.0363(12) 0.0284(11) 0.0139(11) -0.0005(9) -0.0057(10) -0.0150(10)
O4 0.0306(11) 0.0253(11) 0.0109(10) -0.0001(9) -0.0079(9) -0.0115(9)
N1 0.0217(13) 0.0214(13) 0.0207(14) 0.0011(11) -0.0062(11) -0.0067(11)
N2 0.0244(13) 0.0280(14) 0.0143(13) -0.0006(11) -0.0046(11) -0.0119(11)
N3 0.0252(13) 0.0241(13) 0.0158(14) 0.0048(11) -0.0058(11) -0.0122(11)
N4 0.0244(13) 0.0163(12) 0.0149(13) 0.0046(10) -0.0078(11) -0.0080(11)
N5 0.0248(13) 0.0276(14) 0.0202(14) -0.0025(11) -0.0076(12) -0.0126(11)
N6 0.0287(13) 0.0229(13) 0.0158(14) 0.0046(11) -0.0097(11) -0.0134(11)
N7 0.0290(14) 0.0274(14) 0.0205(14) -0.0041(12) -0.0069(12) -0.0104(12)
N8 0.0287(13) 0.0250(13) 0.0190(14) -0.0051(11) -0.0047(12) -0.0128(11)
C1 0.0268(17) 0.0376(19) 0.0247(19) -0.0023(16) -0.0072(15) -0.0101(15)
C2 0.0322(18) 0.0368(19) 0.0274(19) -0.0047(16) -0.0085(16) -0.0118(16)
C3 0.0307(19) 0.040(2) 0.037(2) -0.0167(17) -0.0054(17) -0.0060(17)
C4 0.0331(18) 0.043(2) 0.0213(18) -0.0106(16) -0.0011(15) -0.0133(16)
C5 0.0264(15) 0.0384(18) 0.0209(17) -0.0078(14) -0.0033(14) -0.0189(14)
C6 0.0238(15) 0.0338(17) 0.0162(16) -0.0028(14) -0.0034(14) -0.0127(14)
C7 0.0318(16) 0.0318(16) 0.0163(16) -0.0003(14) -0.0037(14) -0.0219(14)
C8 0.0382(18) 0.0343(18) 0.0126(16) 0.0012(14) -0.0027(15) -0.0171(15)
C9 0.0330(17) 0.0301(17) 0.0176(17) 0.0023(14) -0.0028(15) -0.0153(15)
C10 0.0349(18) 0.0295(18) 0.0257(19) 0.0072(15) -0.0059(16) -0.0151(15)
C11 0.042(2) 0.0241(17) 0.039(2) 0.0058(16) -0.0106(18) -0.0158(16)
C12 0.0361(18) 0.0273(17) 0.0241(19) -0.0012(15) -0.0048(16) -0.0120(15)
C13 0.0243(15) 0.0284(17) 0.0178(17) -0.0009(14) -0.0049(14) -0.0119(13)
C14 0.0334(17) 0.0328(17) 0.0182(17) -0.0072(14) 0.0013(14) -0.0160(15)
C15 0.0203(14) 0.0252(16) 0.0152(15) -0.0009(13) -0.0073(13) -0.0103(13)
C16 0.0316(18) 0.0279(17) 0.0171(17) 0.0007(14) -0.0024(15) -0.0077(15)
C17 0.0270(16) 0.0336(18) 0.0195(17) -0.0005(14) -0.0088(14) -0.0120(14)
C18 0.0327(18) 0.0327(18) 0.031(2) -0.0084(16) -0.0083(16) -0.0082(16)
C19 0.039(2) 0.0234(18) 0.040(2) 0.0000(17) -0.0182(18) -0.0043(16)
C20 0.0396(19) 0.0302(18) 0.0263(19) 0.0024(16) -0.0124(17) -0.0114(16)
C21 0.0277(15) 0.0307(17) 0.0205(17) 0.0040(14) -0.0105(14) -0.0177(14)
C22 0.0290(16) 0.0306(17) 0.0132(16) 0.0052(13) -0.0091(13) -0.0152(14)
C23 0.0276(15) 0.0302(16) 0.0124(15) 0.0005(13) -0.0043(13) -0.0193(13)
C24 0.0391(18) 0.0348(18) 0.0141(17) 0.0007(14) -0.0073(15) -0.0176(15)
C25 0.0379(19) 0.039(2) 0.0252(19) -0.0073(16) -0.0128(16) -0.0091(17)
C26 0.049(2) 0.048(2) 0.030(2) -0.0178(18) -0.0180(18) -0.006(2)
C27 0.043(2) 0.044(2) 0.048(2) -0.0244(19) -0.0148(19) -0.0088(18)
C28 0.044(2) 0.0289(18) 0.030(2) -0.0030(16) -0.0157(17) -0.0120(16)
C29 0.0273(16) 0.0264(16) 0.0244(18) -0.0066(14) -0.0045(14) -0.0117(14)
C30 0.041(2) 0.0276(18) 0.0233(19) -0.0016(15) -0.0105(16) -0.0100(16)
C31 0.0270(16) 0.0273(16) 0.0150(16) -0.0009(13) -0.0035(13) -0.0134(13)
C32 0.0380(19) 0.0226(17) 0.0202(18) -0.0003(14) -0.0119(15) -0.0040(15)
O9 0.0272(11) 0.0243(11) 0.0112(11) 0.0007(9) -0.0021(9) -0.0115(9)
O10 0.0255(11) 0.0254(11) 0.0136(11) 0.0013(9) -0.0067(9) -0.0106(9)
O11 0.0234(10) 0.0266(11) 0.0093(10) 0.0038(9) -0.0072(9) -0.0129(9)
O12 0.0243(10) 0.0306(11) 0.0104(10) 0.0046(9) -0.0084(9) -0.0163(9)
Cu5 0.02739(18) 0.02537(19) 0.01185(19) 0.00275(15) -0.00723(16) -0.01501(16)
Cu6 0.02272(18) 0.02736(19) 0.01326(19) 0.00090(16) -0.00625(16) -0.01304(16)
Cu7 0.02539(18) 0.02489(19) 0.00984(18) 0.00192(15) -0.00479(15) -0.01377(15)
Cu8 0.02331(18) 0.02761(19) 0.01194(19) 0.00165(15) -0.00474(15) -0.01411(16)
O5 0.0397(12) 0.0401(13) 0.0175(12) 0.0062(10) -0.0131(10) -0.0269(10)
O6 0.0283(11) 0.0348(12) 0.0130(11) 0.0001(9) -0.0057(9) -0.0174(10)
O7 0.0321(11) 0.0334(12) 0.0120(11) 0.0012(9) -0.0052(9) -0.0185(10)
O8 0.0239(10) 0.0355(12) 0.0125(11) -0.0007(9) -0.0048(9) -0.0153(9)
N9 0.0260(13) 0.0249(13) 0.0148(13) 0.0004(11) -0.0044(11) -0.0132(11)
N10 0.0254(13) 0.0243(13) 0.0130(13) 0.0033(11) -0.0083(11) -0.0129(11)
N11 0.0269(13) 0.0290(14) 0.0184(14) -0.0019(11) -0.0090(12) -0.0140(11)
N12 0.0226(13) 0.0278(14) 0.0167(14) -0.0010(11) -0.0051(11) -0.0125(11)
N13 0.0229(13) 0.0277(14) 0.0166(14) -0.0026(11) -0.0055(11) -0.0109(11)
N14 0.0271(13) 0.0285(14) 0.0124(13) -0.0034(11) -0.0044(11) -0.0134(11)
N15 0.0238(13) 0.0288(14) 0.0186(14) -0.0030(12) -0.0036(11) -0.0117(11)
N16 0.0254(13) 0.0325(14) 0.0168(14) 0.0007(11) -0.0070(11) -0.0172(11)
C33 0.0261(16) 0.0309(17) 0.0178(17) -0.0023(14) -0.0067(14) -0.0121(14)
C34 0.0295(16) 0.0349(18) 0.0222(18) -0.0059(14) -0.0063(14) -0.0163(14)
C35 0.0346(17) 0.0344(18) 0.030(2) -0.0039(15) -0.0032(16) -0.0210(15)
C36 0.0339(17) 0.0330(18) 0.0200(18) 0.0009(14) -0.0051(15) -0.0192(15)
C37 0.0241(15) 0.0231(16) 0.0174(16) -0.0010(13) -0.0041(13) -0.0090(13)
C38 0.0295(16) 0.0252(16) 0.0151(16) 0.0076(13) -0.0113(14) -0.0129(14)
C39 0.0277(16) 0.0350(18) 0.0147(17) 0.0065(14) -0.0055(14) -0.0157(15)
C40 0.0486(19) 0.059(2) 0.0186(18) 0.0149(16) -0.0198(16) -0.0358(18)
C41 0.0409(18) 0.0339(18) 0.0215(18) 0.0030(15) -0.0122(16) -0.0202(15)
C42 0.047(2) 0.043(2) 0.0189(18) -0.0001(16) -0.0166(16) -0.0208(17)
C43 0.0378(18) 0.042(2) 0.032(2) -0.0040(17) -0.0150(16) -0.0213(16)
C44 0.0286(17) 0.0379(19) 0.030(2) -0.0054(16) -0.0041(15) -0.0178(15)
C45 0.0217(15) 0.0212(16) 0.0227(17) -0.0029(14) -0.0075(14) -0.0041(13)
C46 0.0279(16) 0.0332(17) 0.0181(17) -0.0015(14) -0.0050(14) -0.0167(14)
C47 0.0250(16) 0.0241(16) 0.0162(17) 0.0007(13) -0.0030(14) -0.0088(14)
C48 0.0312(17) 0.042(2) 0.0171(17) 0.0009(15) -0.0028(15) -0.0193(15)
C49 0.0269(16) 0.0320(17) 0.0196(17) -0.0042(14) -0.0013(14) -0.0144(14)
C50 0.0312(17) 0.0301(17) 0.0283(19) -0.0015(15) -0.0015(15) -0.0163(15)
C51 0.0363(17) 0.0387(19) 0.031(2) -0.0082(16) -0.0090(16) -0.0211(15)
C52 0.0358(18) 0.0390(19) 0.0195(17) -0.0070(15) -0.0065(15) -0.0158(16)
C53 0.0213(15) 0.0193(15) 0.0164(16) -0.0023(13) -0.0077(13) -0.0034(13)
C54 0.0277(16) 0.0262(16) 0.0184(17) 0.0001(13) -0.0081(14) -0.0127(14)
C55 0.0230(15) 0.0300(17) 0.0122(16) 0.0009(13) -0.0059(13) -0.0097(14)
C56 0.0398(18) 0.0313(17) 0.0119(16) 0.0024(14) -0.0069(14) -0.0184(15)
C57 0.0312(17) 0.0347(18) 0.0165(17) -0.0028(14) 0.0009(14) -0.0169(15)
C58 0.0364(18) 0.0281(18) 0.0261(19) 0.0005(15) 0.0003(16) -0.0147(15)
C59 0.0330(18) 0.0325(18) 0.036(2) -0.0011(16) 0.0004(17) -0.0202(15)
C60 0.0278(16) 0.0345(18) 0.030(2) -0.0056(15) -0.0057(15) -0.0160(14)
C61 0.0266(16) 0.0299(17) 0.0209(18) -0.0029(14) -0.0015(14) -0.0131(14)
C62 0.0345(17) 0.054(2) 0.0208(18) 0.0025(16) -0.0113(15) -0.0278(16)
C63 0.0267(16) 0.0309(17) 0.0158(16) -0.0034(13) -0.0055(13) -0.0142(14)
C64 0.0317(17) 0.042(2) 0.0195(18) 0.0008(15) -0.0097(15) -0.0182(16)
Cl1 0.0379(4) 0.0379(4) 0.0260(4) -0.0036(4) -0.0037(4) -0.0230(4)
O13 0.0473(18) 0.0754(19) 0.168(3) -0.079(2) -0.018(2) -0.0124(17)
O14 0.062(2) 0.098(2) 0.0284(17) -0.0053(17) 0.0079(15) -0.0265(19)
O15 0.0714(18) 0.0588(18) 0.073(2) 0.0148(16) -0.0457(17) -0.0350(15)
O16 0.0760(16) 0.105(2) 0.0381(17) 0.0134(15) -0.0185(15) -0.0742(15)
Cl2 0.0421(5) 0.0489(5) 0.0265(5) 0.0006(4) -0.0052(4) -0.0255(4)
O17 0.100(3) 0.194(5) 0.0215(18) -0.013(2) -0.002(2) -0.023(3)
O18 0.096(2) 0.0487(18) 0.143(3) 0.013(2) -0.080(2) -0.0353(17)
O19 0.0458(17) 0.0559(19) 0.209(5) -0.045(2) -0.041(2) -0.0143(16)
O20 0.0604(16) 0.171(3) 0.0348(18) -0.0209(19) 0.0063(15) -0.0769(19)
Cl3 0.0341(4) 0.0378(5) 0.0216(4) 0.0016(4) -0.0070(4) -0.0126(4)
O21 0.0440(15) 0.0361(14) 0.0426(16) -0.0091(13) -0.0219(13) -0.0020(13)
O22 0.080(2) 0.091(3) 0.095(3) 0.002(2) -0.022(2) -0.064(2)
O23 0.056(2) 0.064(2) 0.073(2) -0.032(2) -0.031(2) -0.0014(19)
O24 0.061(2) 0.088(3) 0.0264(19) 0.0017(19) -0.0138(18) -0.016(2)
O22' 0.044(4) 0.047(4) 0.043(4) -0.006(3) 0.002(3) -0.016(3)
O23' 0.051(4) 0.035(4) 0.063(4) 0.004(3) -0.005(3) -0.023(3)
O24' 0.053(4) 0.060(4) 0.058(4) -0.023(3) -0.013(3) -0.014(3)
Cl4 0.0430(4) 0.0488(5) 0.0258(5) -0.0041(4) -0.0066(4) -0.0292(4)
O25 0.0728(19) 0.0581(17) 0.071(2) -0.0291(16) 0.0151(17) -0.0423(15)
O26 0.0717(19) 0.0652(19) 0.0219(14) 0.0005(14) -0.0111(14) -0.0255(16)
O27 0.0666(16) 0.103(2) 0.0341(16) 0.0074(15) -0.0232(14) -0.0603(16)
O28 0.0359(13) 0.0394(14) 0.0625(19) -0.0092(13) -0.0079(13) -0.0220(11)
C65 0.057(3) 0.054(3) 0.044(3) -0.013(2) -0.016(2) -0.018(2)
C66 0.037(2) 0.0302(19) 0.060(3) -0.0149(19) -0.014(2) -0.0065(17)
N17 0.055(2) 0.0313(18) 0.055(2) -0.0016(18) -0.010(2) -0.0072(17)
C67 0.052(2) 0.039(2) 0.057(3) -0.007(2) -0.007(2) -0.0214(19)
C68 0.035(2) 0.058(3) 0.048(2) -0.013(2) -0.0187(19) -0.013(2)
N18 0.056(2) 0.086(3) 0.121(4) -0.062(3) -0.038(3) 0.001(2)
C70 0.041(2) 0.038(2) 0.050(3) -0.003(2) -0.014(2) -0.0151(18)
N19 0.084(3) 0.100(3) 0.059(3) -0.004(3) -0.030(2) -0.040(3)
C71 0.050(3) 0.060(3) 0.050(3) 0.012(2) -0.007(2) -0.006(2)
C72 0.0298(19) 0.053(2) 0.039(2) 0.011(2) -0.0103(19) -0.0160(18)
N20 0.045(2) 0.052(2) 0.049(2) 0.0029(19) -0.0062(19) -0.0171(18)
C73 0.056(3) 0.083(4) 0.059(3) -0.014(3) -0.018(3) -0.018(3)
C74 0.065(3) 0.047(2) 0.056(3) -0.003(2) -0.010(2) -0.033(2)
N21 0.107(3) 0.065(2) 0.092(3) 0.009(2) -0.050(3) -0.053(2)
C75 0.185(5) 0.103(5) 0.173(6) 0.027(4) -0.143(5) -0.079(4)
C76 0.053(3) 0.084(3) 0.060(3) -0.010(3) -0.026(2) -0.028(3)
N22 0.052(2) 0.079(3) 0.106(4) -0.014(3) -0.041(3) -0.011(2)

loop_
_atom_type_symbol
_atom_type_description
_atom_type_scat_dispersion_real
_atom_type_scat_dispersion_imag
_atom_type_scat_source
C C 0.0033 0.0016 'International Tables Vol C Tables 4.2.6.8 and 6.1.1.4'
H H 0.0000 0.0000 'International Tables Vol C Tables 4.2.6.8 and 6.1.1.4'
N N 0.0061 0.0033 'International Tables Vol C Tables 4.2.6.8 and 6.1.1.4'
O O 0.0106 0.0060 'International Tables Vol C Tables 4.2.6.8 and 6.1.1.4'
Cu Cu 0.3201 1.2651 'International Tables Vol C Tables 4.2.6.8 and 6.1.1.4'
Cl Cl 0.1484 0.1585 'International Tables Vol C Tables 4.2.6.8 and 6.1.1.4'

loop_
_geom_angle_atom_site_label_1
_geom_angle_atom_site_label_2
_geom_angle_atom_site_label_3
_geom_angle
_geom_angle_site_symmetry_1
_geom_angle_site_symmetry_3
_geom_angle_publ_flag
O9 Cu1 N1 172.32(12) . . ?
O9 Cu1 N2 98.96(10) . . ?
N1 Cu1 N2 82.94(11) . . ?
O9 Cu1 O6 91.09(9) . . ?
N1 Cu1 O6 91.52(11) . . ?
N2 Cu1 O6 145.07(11) . . ?
O9 Cu1 O10 81.14(10) . . ?
N1 Cu1 O10 91.27(11) . . ?
N2 Cu1 O10 113.13(10) . . ?
O6 Cu1 O10 101.41(9) . . ?
O9 Cu2 O1 91.13(9) . . ?
O9 Cu2 N4 95.53(9) . . ?
O1 Cu2 N4 168.67(10) . . ?
O9 Cu2 N3 174.05(11) . . ?
O1 Cu2 N3 89.71(10) . . ?
N4 Cu2 N3 82.73(11) . . ?
O10 Cu3 N5 167.04(11) . . ?
O10 Cu3 N6 97.05(10) . . ?
N5 Cu3 N6 83.61(11) . . ?
O10 Cu3 O8 92.36(9) . . ?
N5 Cu3 O8 92.33(10) . . ?
N6 Cu3 O8 154.92(11) . . ?
O10 Cu3 O9 77.56(9) . . ?
N5 Cu3 O9 89.61(11) . . ?
N6 Cu3 O9 101.51(10) . . ?
O8 Cu3 O9 103.21(9) . . ?
O10 Cu4 O3 90.71(10) . . ?
O10 Cu4 N8 95.49(11) . . ?
O3 Cu4 N8 167.91(10) . . ?
O10 Cu4 N7 174.05(11) . . ?
O3 Cu4 N7 89.44(11) . . ?
N8 Cu4 N7 83.32(12) . . ?
C7 O1 Cu2 138.5(2) . . ?
C15 O2 Cu7 125.1(2) . . ?
C23 O3 Cu4 135.7(2) . . ?
C31 O4 Cu5 125.80(19) . . ?
C5 N1 C1 118.6(3) . . ?
C5 N1 Cu1 116.7(2) . . ?
C1 N1 Cu1 124.6(2) . . ?
C7 N2 C6 119.0(3) . . ?
C7 N2 Cu1 127.3(2) . . ?
C6 N2 Cu1 113.32(19) . . ?
C13 N3 C9 118.7(3) . . ?
C13 N3 Cu2 114.7(2) . . ?
C9 N3 Cu2 125.8(2) . . ?
C15 N4 C14 117.5(3) . . ?
C15 N4 Cu2 128.8(2) . . ?
C14 N4 Cu2 113.32(19) . . ?
C17 N5 C21 118.9(3) . . ?
C17 N5 Cu3 125.8(2) . . ?
C21 N5 Cu3 114.8(2) . . ?
C23 N6 C22 118.6(3) . . ?
C23 N6 Cu3 128.0(2) . . ?
C22 N6 Cu3 113.3(2) . . ?
C29 N7 C25 118.5(3) . . ?
C29 N7 Cu4 114.8(2) . . ?
C25 N7 Cu4 126.3(2) . . ?
C31 N8 C30 117.0(3) . . ?
C31 N8 Cu4 129.8(2) . . ?
C30 N8 Cu4 113.0(2) . . ?
C2 C1 N1 122.7(3) . . ?
C2 C1 H1A 118.7 . . ?
N1 C1 H1A 118.7 . . ?
C1 C2 C3 118.5(3) . . ?
C1 C2 H2A 120.7 . . ?
C3 C2 H2A 120.7 . . ?
C4 C3 C2 119.4(3) . . ?
C4 C3 H3A 120.3 . . ?
C2 C3 H3A 120.3 . . ?
C3 C4 C5 119.0(3) . . ?
C3 C4 H4A 120.5 . . ?
C5 C4 H4A 120.5 . . ?
N1 C5 C4 121.9(3) . . ?
N1 C5 C6 115.6(3) . . ?
C4 C5 C6 122.5(3) . . ?
N2 C6 C5 110.6(3) . . ?
N2 C6 H6A 109.5 . . ?
C5 C6 H6A 109.5 . . ?
N2 C6 H6B 109.5 . . ?
C5 C6 H6B 109.5 . . ?
H6A C6 H6B 108.1 . . ?
O1 C7 N2 124.5(3) . . ?
O1 C7 C8 114.2(3) . . ?
N2 C7 C8 121.3(3) . . ?
C7 C8 H8A 109.5 . . ?
C7 C8 H8B 109.5 . . ?
H8A C8 H8B 109.5 . . ?
C7 C8 H8C 109.5 . . ?
H8A C8 H8C 109.5 . . ?
H8B C8 H8C 109.5 . . ?
N3 C9 C10 122.2(3) . . ?
N3 C9 H9A 118.9 . . ?
C10 C9 H9A 118.9 . . ?
C9 C10 C11 119.2(3) . . ?
C9 C10 H10A 120.4 . . ?
C11 C10 H10A 120.4 . . ?
C10 C11 C12 119.3(3) . . ?
C10 C11 H11A 120.3 . . ?
C12 C11 H11A 120.3 . . ?
C13 C12 C11 118.8(3) . . ?
C13 C12 H12A 120.6 . . ?
C11 C12 H12A 120.6 . . ?
N3 C13 C12 121.8(3) . . ?
N3 C13 C14 116.2(3) . . ?
C12 C13 C14 122.0(3) . . ?
N4 C14 C13 111.0(3) . . ?
N4 C14 H14A 109.4 . . ?
C13 C14 H14A 109.4 . . ?
N4 C14 H14B 109.4 . . ?
C13 C14 H14B 109.4 . . ?
H14A C14 H14B 108.0 . . ?
O2 C15 N4 120.8(3) . . ?
O2 C15 C16 118.1(3) . . ?
N4 C15 C16 121.1(3) . . ?
C15 C16 H16A 109.5 . . ?
C15 C16 H16B 109.5 . . ?
H16A C16 H16B 109.5 . . ?
C15 C16 H16C 109.5 . . ?
H16A C16 H16C 109.5 . . ?
H16B C16 H16C 109.5 . . ?
N5 C17 C18 123.0(3) . . ?
N5 C17 H17A 118.5 . . ?
C18 C17 H17A 118.5 . . ?
C17 C18 C19 118.2(3) . . ?
C17 C18 H18A 120.9 . . ?
C19 C18 H18A 120.9 . . ?
C20 C19 C18 119.8(3) . . ?
C20 C19 H19A 120.1 . . ?
C18 C19 H19A 120.1 . . ?
C19 C20 C21 118.7(3) . . ?
C19 C20 H20A 120.7 . . ?
C21 C20 H20A 120.7 . . ?
N5 C21 C20 121.4(3) . . ?
N5 C21 C22 116.6(3) . . ?
C20 C21 C22 122.0(3) . . ?
N6 C22 C21 110.9(3) . . ?
N6 C22 H22A 109.5 . . ?
C21 C22 H22A 109.5 . . ?
N6 C22 H22B 109.5 . . ?
C21 C22 H22B 109.5 . . ?
H22A C22 H22B 108.1 . . ?
O3 C23 N6 125.4(3) . . ?
O3 C23 C24 112.6(3) . . ?
N6 C23 C24 122.0(3) . . ?
C23 C24 H24A 109.5 . . ?
C23 C24 H24B 109.5 . . ?
H24A C24 H24B 109.5 . . ?
C23 C24 H24C 109.5 . . ?
H24A C24 H24C 109.5 . . ?
H24B C24 H24C 109.5 . . ?
N7 C25 C26 121.9(3) . . ?
N7 C25 H25A 119.1 . . ?
C26 C25 H25A 119.1 . . ?
C25 C26 C27 119.6(4) . . ?
C25 C26 H26A 120.2 . . ?
C27 C26 H26A 120.2 . . ?
C26 C27 C28 118.7(4) . . ?
C26 C27 H27A 120.6 . . ?
C28 C27 H27A 120.6 . . ?
C29 C28 C27 118.8(3) . . ?
C29 C28 H28A 120.6 . . ?
C27 C28 H28A 120.6 . . ?
N7 C29 C28 122.4(3) . . ?
N7 C29 C30 116.9(3) . . ?
C28 C29 C30 120.8(3) . . ?
N8 C30 C29 111.2(3) . . ?
N8 C30 H30A 109.4 . . ?
C29 C30 H30A 109.4 . . ?
N8 C30 H30B 109.4 . . ?
C29 C30 H30B 109.4 . . ?
H30A C30 H30B 108.0 . . ?
O4 C31 N8 120.8(3) . . ?
O4 C31 C32 118.3(3) . . ?
N8 C31 C32 120.9(3) . . ?
C31 C32 H32A 109.5 . . ?
C31 C32 H32B 109.5 . . ?
H32A C32 H32B 109.5 . . ?
C31 C32 H32C 109.5 . . ?
H32A C32 H32C 109.5 . . ?
H32B C32 H32C 109.5 . . ?
Cu1 O9 Cu2 122.74(11) . . ?
Cu1 O9 Cu3 94.92(10) . . ?
Cu2 O9 Cu3 121.69(10) . . ?
Cu1 O9 H9 116.6(15) . . ?
Cu2 O9 H9 101.5(17) . . ?
Cu3 O9 H9 98(2) . . ?
Cu4 O10 Cu3 119.03(12) . . ?
Cu4 O10 Cu1 118.63(10) . . ?
Cu3 O10 Cu1 98.06(10) . . ?
Cu4 O10 H10 108.0(19) . . ?
Cu3 O10 H10 111.0(15) . . ?
Cu1 O10 H10 101(2) . . ?
Cu8 O11 Cu7 125.59(11) . . ?
Cu8 O11 Cu5 108.05(10) . . ?
Cu7 O11 Cu5 97.67(9) . . ?
Cu8 O11 H11 103.0(14) . . ?
Cu7 O11 H11 117.3(17) . . ?
Cu5 O11 H11 102.6(13) . . ?
Cu6 O12 Cu5 130.18(11) . . ?
Cu6 O12 Cu7 106.85(11) . . ?
Cu5 O12 Cu7 95.17(9) . . ?
Cu6 O12 H12 102.2(16) . . ?
Cu5 O12 H12 112(2) . . ?
Cu7 O12 H12 109.4(16) . . ?
O12 Cu5 N9 173.13(10) . . ?
O12 Cu5 N10 97.99(10) . . ?
N9 Cu5 N10 83.78(11) . . ?
O12 Cu5 O4 90.99(9) . . ?
N9 Cu5 O4 91.23(10) . . ?
N10 Cu5 O4 145.57(10) . . ?
O12 Cu5 O11 79.61(9) . . ?
N9 Cu5 O11 93.63(10) . . ?
N10 Cu5 O11 116.09(9) . . ?
O4 Cu5 O11 98.19(8) . . ?
O12 Cu6 O5 94.18(10) . . ?
O12 Cu6 N12 96.50(11) . . ?
O5 Cu6 N12 165.33(10) . . ?
O12 Cu6 N11 167.00(10) . . ?
O5 Cu6 N11 88.91(11) . . ?
N12 Cu6 N11 82.91(12) . . ?
O11 Cu7 N14 96.53(11) . . ?
O11 Cu7 N13 171.56(9) . . ?
N14 Cu7 N13 83.24(12) . . ?
O11 Cu7 O2 91.59(10) . . ?
N14 Cu7 O2 158.00(10) . . ?
N13 Cu7 O2 91.65(11) . . ?
O11 Cu7 O12 77.61(9) . . ?
N14 Cu7 O12 102.95(9) . . ?
N13 Cu7 O12 94.20(10) . . ?
O2 Cu7 O12 98.75(8) . . ?
O11 Cu8 O7 91.41(10) . . ?
O11 Cu8 N16 96.22(10) . . ?
O7 Cu8 N16 171.91(11) . . ?
O11 Cu8 N15 165.37(10) . . ?
O7 Cu8 N15 88.63(11) . . ?
N16 Cu8 N15 83.30(12) . . ?
C39 O5 Cu6 139.5(2) . . ?
C47 O6 Cu1 127.2(2) . . ?
C55 O7 Cu8 138.0(2) . . ?
C63 O8 Cu3 128.1(2) . . ?
C37 N9 C33 119.1(3) . . ?
C37 N9 Cu5 114.8(2) . . ?
C33 N9 Cu5 126.1(2) . . ?
C39 N10 C38 117.2(3) . . ?
C39 N10 Cu5 129.5(2) . . ?
C38 N10 Cu5 113.2(2) . . ?
C45 N11 C41 118.3(3) . . ?
C45 N11 Cu6 115.6(2) . . ?
C41 N11 Cu6 126.0(2) . . ?
C47 N12 C46 117.3(3) . . ?
C47 N12 Cu6 127.4(2) . . ?
C46 N12 Cu6 114.7(2) . . ?
C53 N13 C49 119.4(3) . . ?
C53 N13 Cu7 114.1(2) . . ?
C49 N13 Cu7 126.5(2) . . ?
C55 N14 C54 115.8(3) . . ?
C55 N14 Cu7 129.8(2) . . ?
C54 N14 Cu7 114.0(2) . . ?
C61 N15 C57 119.2(3) . . ?
C61 N15 Cu8 114.2(2) . . ?
C57 N15 Cu8 126.3(3) . . ?
C63 N16 C62 117.1(3) . . ?
C63 N16 Cu8 129.3(2) . . ?
C62 N16 Cu8 113.5(2) . . ?
N9 C33 C34 122.5(3) . . ?
N9 C33 H33A 118.8 . . ?
C34 C33 H33A 118.8 . . ?
C33 C34 C35 118.7(4) . . ?
C33 C34 H34A 120.7 . . ?
C35 C34 H34A 120.7 . . ?
C36 C35 C34 119.2(3) . . ?
C36 C35 H35A 120.4 . . ?
C34 C35 H35A 120.4 . . ?
C35 C36 C37 119.4(3) . . ?
C35 C36 H36A 120.3 . . ?
C37 C36 H36A 120.3 . . ?
N9 C37 C36 121.2(3) . . ?
N9 C37 C38 116.9(3) . . ?
C36 C37 C38 121.9(3) . . ?
N10 C38 C37 111.1(3) . . ?
N10 C38 H38A 109.4 . . ?
C37 C38 H38A 109.4 . . ?
N10 C38 H38B 109.4 . . ?
C37 C38 H38B 109.4 . . ?
H38A C38 H38B 108.0 . . ?
O5 C39 N10 124.9(3) . . ?
O5 C39 C40 112.3(3) . . ?
N10 C39 C40 122.7(3) . . ?
C39 C40 H40A 109.5 . . ?
C39 C40 H40B 109.5 . . ?
H40A C40 H40B 109.5 . . ?
C39 C40 H40C 109.5 . . ?
H40A C40 H40C 109.5 . . ?
H40B C40 H40C 109.5 . . ?
N11 C41 C42 122.2(3) . . ?
N11 C41 H41A 118.9 . . ?
C42 C41 H41A 118.9 . . ?
C41 C42 C43 119.4(3) . . ?
C41 C42 H42A 120.3 . . ?
C43 C42 H42A 120.3 . . ?
C44 C43 C42 118.6(4) . . ?
C44 C43 H43A 120.7 . . ?
C42 C43 H43A 120.7 . . ?
C43 C44 C45 119.1(3) . . ?
C43 C44 H44A 120.4 . . ?
C45 C44 H44A 120.4 . . ?
N11 C45 C44 122.4(3) . . ?
N11 C45 C46 116.2(3) . . ?
C44 C45 C46 121.4(3) . . ?
N12 C46 C45 110.4(3) . . ?
N12 C46 H46A 109.6 . . ?
C45 C46 H46A 109.6 . . ?
N12 C46 H46B 109.6 . . ?
C45 C46 H46B 109.6 . . ?
H46A C46 H46B 108.1 . . ?
O6 C47 N12 121.3(3) . . ?
O6 C47 C48 117.9(3) . . ?
N12 C47 C48 120.8(3) . . ?
C47 C48 H48A 109.5 . . ?
C47 C48 H48B 109.5 . . ?
H48A C48 H48B 109.5 . . ?
C47 C48 H48C 109.5 . . ?
H48A C48 H48C 109.5 . . ?
H48B C48 H48C 109.5 . . ?
N13 C49 C50 122.3(3) . . ?
N13 C49 H49A 118.8 . . ?
C50 C49 H49A 118.8 . . ?
C49 C50 C51 118.3(3) . . ?
C49 C50 H50A 120.8 . . ?
C51 C50 H50A 120.8 . . ?
C52 C51 C50 119.2(4) . . ?
C52 C51 H51A 120.4 . . ?
C50 C51 H51A 120.4 . . ?
C51 C52 C53 119.7(3) . . ?
C51 C52 H52A 120.1 . . ?
C53 C52 H52A 120.1 . . ?
N13 C53 C52 121.0(3) . . ?
N13 C53 C54 117.6(3) . . ?
C52 C53 C54 121.4(3) . . ?
N14 C54 C53 110.2(3) . . ?
N14 C54 H54A 109.6 . . ?
C53 C54 H54A 109.6 . . ?
N14 C54 H54B 109.6 . . ?
C53 C54 H54B 109.6 . . ?
H54A C54 H54B 108.1 . . ?
O7 C55 N14 124.2(3) . . ?
O7 C55 C56 114.6(3) . . ?
N14 C55 C56 121.2(3) . . ?
C55 C56 H56A 109.5 . . ?
C55 C56 H56B 109.5 . . ?
H56A C56 H56B 109.5 . . ?
C55 C56 H56C 109.5 . . ?
H56A C56 H56C 109.5 . . ?
H56B C56 H56C 109.5 . . ?
N15 C57 C58 121.9(4) . . ?
N15 C57 H57A 119.1 . . ?
C58 C57 H57A 119.1 . . ?
C57 C58 C59 119.0(3) . . ?
C57 C58 H58A 120.5 . . ?
C59 C58 H58A 120.5 . . ?
C60 C59 C58 118.7(4) . . ?
C60 C59 H59A 120.7 . . ?
C58 C59 H59A 120.7 . . ?
C59 C60 C61 119.5(4) . . ?
C59 C60 H60A 120.2 . . ?
C61 C60 H60A 120.2 . . ?
N15 C61 C60 121.7(3) . . ?
N15 C61 C62 116.8(3) . . ?
C60 C61 C62 121.5(3) . . ?
N16 C62 C61 110.6(3) . . ?
N16 C62 H62A 109.5 . . ?
C61 C62 H62A 109.5 . . ?
N16 C62 H62B 109.5 . . ?
C61 C62 H62B 109.5 . . ?
H62A C62 H62B 108.1 . . ?
O8 C63 N16 120.8(3) . . ?
O8 C63 C64 118.0(3) . . ?
N16 C63 C64 121.0(3) . . ?
C63 C64 H64A 109.5 . . ?
C63 C64 H64B 109.5 . . ?
H64A C64 H64B 109.5 . . ?
C63 C64 H64C 109.5 . . ?
H64A C64 H64C 109.5 . . ?
H64B C64 H64C 109.5 . . ?
O13 Cl1 O14 110.6(3) . . ?
O13 Cl1 O16 110.1(2) . . ?
O14 Cl1 O16 107.1(2) . . ?
O13 Cl1 O15 109.7(2) . . ?
O14 Cl1 O15 109.1(2) . . ?
O16 Cl1 O15 110.06(19) . . ?
O17 Cl2 O18 113.7(3) . . ?
O17 Cl2 O20 107.5(2) . . ?
O18 Cl2 O20 111.5(2) . . ?
O17 Cl2 O19 110.3(3) . . ?
O18 Cl2 O19 106.8(2) . . ?
O20 Cl2 O19 106.8(2) . . ?
O23' Cl3 O22 126.7(5) . . ?
O23' Cl3 O24 48.5(6) . . ?
O22 Cl3 O24 113.4(3) . . ?
O23' Cl3 O21 122.4(5) . . ?
O22 Cl3 O21 110.9(2) . . ?
O24 Cl3 O21 108.6(2) . . ?
O23' Cl3 O23 58.3(6) . . ?
O22 Cl3 O23 110.8(3) . . ?
O24 Cl3 O23 106.8(3) . . ?
O21 Cl3 O23 105.9(2) . . ?
O23' Cl3 O22' 113.4(6) . . ?
O22 Cl3 O22' 41.0(5) . . ?
O24 Cl3 O22' 138.9(5) . . ?
O21 Cl3 O22' 111.1(4) . . ?
O23 Cl3 O22' 71.8(5) . . ?
O23' Cl3 O24' 104.0(7) . . ?
O22 Cl3 O24' 55.3(5) . . ?
O24 Cl3 O24' 63.4(5) . . ?
O21 Cl3 O24' 106.4(4) . . ?
O23 Cl3 O24' 147.7(4) . . ?
O22' Cl3 O24' 95.3(7) . . ?
O25 Cl4 O26 110.70(19) . . ?
O25 Cl4 O27 109.7(2) . . ?
O26 Cl4 O27 109.23(18) . . ?
O25 Cl4 O28 109.21(18) . . ?
O26 Cl4 O28 109.6(2) . . ?
O27 Cl4 O28 108.39(18) . . ?
C66 C65 H65A 109.5 . . ?
C66 C65 H65B 109.5 . . ?
H65A C65 H65B 109.5 . . ?
C66 C65 H65C 109.5 . . ?
H65A C65 H65C 109.5 . . ?
H65B C65 H65C 109.5 . . ?
N17 C66 C65 179.2(5) . . ?
C68 C67 H67A 109.5 . . ?
C68 C67 H67B 109.5 . . ?
H67A C67 H67B 109.5 . . ?
C68 C67 H67C 109.5 . . ?
H67A C67 H67C 109.5 . . ?
H67B C67 H67C 109.5 . . ?
N18 C68 C67 179.4(5) . . ?
C70 C69 H69A 109.5 . . ?
C70 C69 H69B 109.5 . . ?
H69A C69 H69B 109.5 . . ?
C70 C69 H69C 109.5 . . ?
H69A C69 H69C 109.5 . . ?
H69B C69 H69C 109.5 . . ?
N19 C70 C69 177.7(5) . . ?
C72 C71 H71A 109.5 . . ?
C72 C71 H71B 109.5 . . ?
H71A C71 H71B 109.5 . . ?
C72 C71 H71C 109.5 . . ?
H71A C71 H71C 109.5 . . ?
H71B C71 H71C 109.5 . . ?
N20 C72 C71 179.2(5) . . ?
C74 C73 H73A 109.5 . . ?
C74 C73 H73B 109.5 . . ?
H73A C73 H73B 109.5 . . ?
C74 C73 H73C 109.5 . . ?
H73A C73 H73C 109.5 . . ?
H73B C73 H73C 109.5 . . ?
N21 C74 C73 178.7(6) . . ?
C76 C75 H75A 109.5 . . ?
C76 C75 H75B 109.5 . . ?
H75A C75 H75B 109.5 . . ?
C76 C75 H75C 109.5 . . ?
H75A C75 H75C 109.5 . . ?
H75B C75 H75C 109.5 . . ?
N22 C76 C75 179.0(7) . . ?

loop_
_geom_bond_atom_site_label_1
_geom_bond_atom_site_label_2
_geom_bond_distance
_geom_bond_site_symmetry_2
_geom_bond_publ_flag
Cu1 O9 1.913(2) . ?
Cu1 N1 1.981(3) . ?
Cu1 N2 2.003(3) . ?
Cu1 O6 2.052(2) . ?
Cu1 O10 2.285(3) . ?
Cu2 O9 1.916(2) . ?
Cu2 O1 1.962(2) . ?
Cu2 N4 2.009(3) . ?
Cu2 N3 2.013(3) . ?
Cu3 O10 1.940(2) . ?
Cu3 N5 1.990(3) . ?
Cu3 N6 1.995(3) . ?
Cu3 O8 2.016(2) . ?
Cu3 O9 2.404(3) . ?
Cu4 O10 1.918(2) . ?
Cu4 O3 1.963(2) . ?
Cu4 N8 1.998(3) . ?
Cu4 N7 2.013(3) . ?
O1 C7 1.281(4) . ?
O2 C15 1.296(4) . ?
O2 Cu7 2.028(2) . ?
O3 C23 1.289(4) . ?
O4 C31 1.292(4) . ?
O4 Cu5 2.052(2) . ?
N1 C5 1.344(4) . ?
N1 C1 1.363(4) . ?
N2 C7 1.317(4) . ?
N2 C6 1.479(4) . ?
N3 C13 1.346(4) . ?
N3 C9 1.365(4) . ?
N4 C15 1.336(4) . ?
N4 C14 1.458(4) . ?
N5 C17 1.354(4) . ?
N5 C21 1.360(4) . ?
N6 C23 1.306(4) . ?
N6 C22 1.480(4) . ?
N7 C29 1.343(4) . ?
N7 C25 1.363(5) . ?
N8 C31 1.323(4) . ?
N8 C30 1.486(4) . ?
C1 C2 1.363(5) . ?
C1 H1A 0.9500 . ?
C2 C3 1.401(5) . ?
C2 H2A 0.9500 . ?
C3 C4 1.381(5) . ?
C3 H3A 0.9500 . ?
C4 C5 1.391(5) . ?
C4 H4A 0.9500 . ?
C5 C6 1.530(5) . ?
C6 H6A 0.9900 . ?
C6 H6B 0.9900 . ?
C7 C8 1.532(4) . ?
C8 H8A 0.9800 . ?
C8 H8B 0.9800 . ?
C8 H8C 0.9800 . ?
C9 C10 1.374(5) . ?
C9 H9A 0.9500 . ?
C10 C11 1.382(5) . ?
C10 H10A 0.9500 . ?
C11 C12 1.396(5) . ?
C11 H11A 0.9500 . ?
C12 C13 1.393(5) . ?
C12 H12A 0.9500 . ?
C13 C14 1.513(4) . ?
C14 H14A 0.9900 . ?
C14 H14B 0.9900 . ?
C15 C16 1.510(4) . ?
C16 H16A 0.9800 . ?
C16 H16B 0.9800 . ?
C16 H16C 0.9800 . ?
C17 C18 1.380(5) . ?
C17 H17A 0.9500 . ?
C18 C19 1.404(5) . ?
C18 H18A 0.9500 . ?
C19 C20 1.390(5) . ?
C19 H19A 0.9500 . ?
C20 C21 1.405(5) . ?
C20 H20A 0.9500 . ?
C21 C22 1.513(5) . ?
C22 H22A 0.9900 . ?
C22 H22B 0.9900 . ?
C23 C24 1.530(4) . ?
C24 H24A 0.9800 . ?
C24 H24B 0.9800 . ?
C24 H24C 0.9800 . ?
C25 C26 1.376(6) . ?
C25 H25A 0.9500 . ?
C26 C27 1.383(6) . ?
C26 H26A 0.9500 . ?
C27 C28 1.399(6) . ?
C27 H27A 0.9500 . ?
C28 C29 1.385(5) . ?
C28 H28A 0.9500 . ?
C29 C30 1.506(5) . ?
C30 H30A 0.9900 . ?
C30 H30B 0.9900 . ?
C31 C32 1.527(4) . ?
C32 H32A 0.9800 . ?
C32 H32B 0.9800 . ?
C32 H32C 0.9800 . ?
O9 H9 0.899(4) . ?
O10 H10 0.898(4) . ?
O11 Cu8 1.917(2) . ?
O11 Cu7 1.919(2) . ?
O11 Cu5 2.307(2) . ?
O11 H11 0.898(4) . ?
O12 Cu6 1.892(2) . ?
O12 Cu5 1.918(2) . ?
O12 Cu7 2.384(2) . ?
O12 H12 0.898(4) . ?
Cu5 N9 1.996(3) . ?
Cu5 N10 1.997(3) . ?
Cu6 O5 1.936(2) . ?
Cu6 N12 1.983(3) . ?
Cu6 N11 2.002(3) . ?
Cu7 N14 1.989(3) . ?
Cu7 N13 2.015(3) . ?
Cu8 O7 1.945(2) . ?
Cu8 N16 1.994(3) . ?
Cu8 N15 2.012(3) . ?
O5 C39 1.299(4) . ?
O6 C47 1.291(4) . ?
O7 C55 1.284(4) . ?
O8 C63 1.299(4) . ?
N9 C37 1.355(4) . ?
N9 C33 1.358(5) . ?
N10 C39 1.306(5) . ?
N10 C38 1.480(4) . ?
N11 C45 1.346(4) . ?
N11 C41 1.359(4) . ?
N12 C47 1.328(4) . ?
N12 C46 1.466(5) . ?
N13 C53 1.353(4) . ?
N13 C49 1.358(4) . ?
N14 C55 1.325(4) . ?
N14 C54 1.477(5) . ?
N15 C61 1.353(5) . ?
N15 C57 1.353(4) . ?
N16 C63 1.325(4) . ?
N16 C62 1.463(5) . ?
C33 C34 1.376(5) . ?
C33 H33A 0.9500 . ?
C34 C35 1.402(5) . ?
C34 H34A 0.9500 . ?
C35 C36 1.386(5) . ?
C35 H35A 0.9500 . ?
C36 C37 1.398(5) . ?
C36 H36A 0.9500 . ?
C37 C38 1.514(5) . ?
C38 H38A 0.9900 . ?
C38 H38B 0.9900 . ?
C39 C40 1.528(5) . ?
C40 H40A 0.9800 . ?
C40 H40B 0.9800 . ?
C40 H40C 0.9800 . ?
C41 C42 1.382(5) . ?
C41 H41A 0.9500 . ?
C42 C43 1.398(5) . ?
C42 H42A 0.9500 . ?
C43 C44 1.385(5) . ?
C43 H43A 0.9500 . ?
C44 C45 1.397(5) . ?
C44 H44A 0.9500 . ?
C45 C46 1.527(5) . ?
C46 H46A 0.9900 . ?
C46 H46B 0.9900 . ?
C47 C48 1.518(4) . ?
C48 H48A 0.9800 . ?
C48 H48B 0.9800 . ?
C48 H48C 0.9800 . ?
C49 C50 1.384(5) . ?
C49 H49A 0.9500 . ?
C50 C51 1.415(5) . ?
C50 H50A 0.9500 . ?
C51 C52 1.377(5) . ?
C51 H51A 0.9500 . ?
C52 C53 1.404(5) . ?
C52 H52A 0.9500 . ?
C53 C54 1.510(5) . ?
C54 H54A 0.9900 . ?
C54 H54B 0.9900 . ?
C55 C56 1.516(4) . ?
C56 H56A 0.9800 . ?
C56 H56B 0.9800 . ?
C56 H56C 0.9800 . ?
C57 C58 1.394(5) . ?
C57 H57A 0.9500 . ?
C58 C59 1.401(6) . ?
C58 H58A 0.9500 . ?
C59 C60 1.391(5) . ?
C59 H59A 0.9500 . ?
C60 C61 1.392(5) . ?
C60 H60A 0.9500 . ?
C61 C62 1.517(5) . ?
C62 H62A 0.9900 . ?
C62 H62B 0.9900 . ?
C63 C64 1.513(5) . ?
C64 H64A 0.9800 . ?
C64 H64B 0.9800 . ?
C64 H64C 0.9800 . ?
Cl1 O13 1.407(3) . ?
Cl1 O14 1.433(3) . ?
Cl1 O16 1.436(3) . ?
Cl1 O15 1.449(3) . ?
Cl2 O17 1.398(4) . ?
Cl2 O18 1.418(3) . ?
Cl2 O20 1.427(3) . ?
Cl2 O19 1.454(4) . ?
Cl3 O23' 1.325(10) . ?
Cl3 O22 1.361(5) . ?
Cl3 O24 1.421(4) . ?
Cl3 O21 1.446(3) . ?
Cl3 O23 1.467(5) . ?
Cl3 O22' 1.516(11) . ?
Cl3 O24' 1.592(13) . ?
Cl4 O25 1.433(3) . ?
Cl4 O26 1.444(3) . ?
Cl4 O27 1.447(3) . ?
Cl4 O28 1.455(3) . ?
C65 C66 1.477(6) . ?
C65 H65A 0.9800 . ?
C65 H65B 0.9800 . ?
C65 H65C 0.9800 . ?
C66 N17 1.133(6) . ?
C67 C68 1.443(6) . ?
C67 H67A 0.9800 . ?
C67 H67B 0.9800 . ?
C67 H67C 0.9800 . ?
C68 N18 1.140(6) . ?
C69 C70 1.447(7) . ?
C69 H69A 0.9800 . ?
C69 H69B 0.9800 . ?
C69 H69C 0.9800 . ?
C70 N19 1.146(6) . ?
C71 C72 1.458(7) . ?
C71 H71A 0.9800 . ?
C71 H71B 0.9800 . ?
C71 H71C 0.9800 . ?
C72 N20 1.139(6) . ?
C73 C74 1.467(7) . ?
C73 H73A 0.9800 . ?
C73 H73B 0.9800 . ?
C73 H73C 0.9800 . ?
C74 N21 1.132(6) . ?
C75 C76 1.447(9) . ?
C75 H75A 0.9800 . ?
C75 H75B 0.9800 . ?
C75 H75C 0.9800 . ?
C76 N22 1.132(7) . ?

loop_
_geom_hbond_atom_site_label_D
_geom_hbond_atom_site_label_H
_geom_hbond_atom_site_label_A
_geom_hbond_distance_DH
_geom_hbond_distance_HA
_geom_hbond_distance_DA
_geom_hbond_angle_DHA
_geom_hbond_site_symmetry_A
O9 H9 O2 0.899(4) 1.767(9) 2.643(3) 164(2) .
O10 H10 O4 0.898(4) 1.793(13) 2.630(3) 154(2) .
O11 H11 O8 0.898(4) 1.775(8) 2.640(3) 161.1(18) .
O12 H12 O6 0.898(4) 1.767(12) 2.628(3) 160(3) .

loop_
_geom_torsion_atom_site_label_1
_geom_torsion_atom_site_label_2
_geom_torsion_atom_site_label_3
_geom_torsion_atom_site_label_4
_geom_torsion
_geom_torsion_site_symmetry_1
_geom_torsion_site_symmetry_2
_geom_torsion_site_symmetry_3
_geom_torsion_site_symmetry_4
_geom_torsion_publ_flag
O9 Cu2 O1 C7 -30.5(4) . . . . ?
N4 Cu2 O1 C7 -156.7(5) . . . . ?
N3 Cu2 O1 C7 155.4(4) . . . . ?
O10 Cu4 O3 C23 -36.3(3) . . . . ?
N8 Cu4 O3 C23 -157.3(5) . . . . ?
N7 Cu4 O3 C23 149.7(3) . . . . ?
N2 Cu1 N1 C5 -6.8(3) . . . . ?
O6 Cu1 N1 C5 -152.2(3) . . . . ?
O10 Cu1 N1 C5 106.4(3) . . . . ?
N2 Cu1 N1 C1 177.2(3) . . . . ?
O6 Cu1 N1 C1 31.8(3) . . . . ?
O10 Cu1 N1 C1 -69.6(3) . . . . ?
O9 Cu1 N2 C7 8.2(3) . . . . ?
N1 Cu1 N2 C7 -179.3(3) . . . . ?
O6 Cu1 N2 C7 -96.8(3) . . . . ?
O10 Cu1 N2 C7 92.4(3) . . . . ?
O9 Cu1 N2 C6 -164.2(2) . . . . ?
N1 Cu1 N2 C6 8.3(2) . . . . ?
O6 Cu1 N2 C6 90.8(3) . . . . ?
O10 Cu1 N2 C6 -80.1(2) . . . . ?
O1 Cu2 N3 C13 175.1(2) . . . . ?
N4 Cu2 N3 C13 3.6(2) . . . . ?
O1 Cu2 N3 C9 -14.7(3) . . . . ?
N4 Cu2 N3 C9 173.7(3) . . . . ?
O9 Cu2 N4 C15 4.3(3) . . . . ?
O1 Cu2 N4 C15 130.1(5) . . . . ?
N3 Cu2 N4 C15 178.6(3) . . . . ?
O9 Cu2 N4 C14 -168.6(2) . . . . ?
O1 Cu2 N4 C14 -42.8(7) . . . . ?
N3 Cu2 N4 C14 5.7(2) . . . . ?
O10 Cu3 N5 C17 -86.6(5) . . . . ?
N6 Cu3 N5 C17 179.7(3) . . . . ?
O8 Cu3 N5 C17 24.5(3) . . . . ?
O9 Cu3 N5 C17 -78.7(3) . . . . ?
O10 Cu3 N5 C21 85.2(5) . . . . ?
N6 Cu3 N5 C21 -8.5(3) . . . . ?
O8 Cu3 N5 C21 -163.6(3) . . . . ?
O9 Cu3 N5 C21 93.2(3) . . . . ?
O10 Cu3 N6 C23 15.5(3) . . . . ?
N5 Cu3 N6 C23 -177.5(3) . . . . ?
O8 Cu3 N6 C23 -95.7(4) . . . . ?
O9 Cu3 N6 C23 94.2(3) . . . . ?
O10 Cu3 N6 C22 -160.7(2) . . . . ?
N5 Cu3 N6 C22 6.3(2) . . . . ?
O8 Cu3 N6 C22 88.1(3) . . . . ?
O9 Cu3 N6 C22 -82.0(2) . . . . ?
O3 Cu4 N7 C29 174.7(3) . . . . ?
N8 Cu4 N7 C29 4.4(2) . . . . ?
O3 Cu4 N7 C25 -13.1(3) . . . . ?
N8 Cu4 N7 C25 176.7(3) . . . . ?
O10 Cu4 N8 C31 1.4(3) . . . . ?
O3 Cu4 N8 C31 121.9(5) . . . . ?
N7 Cu4 N8 C31 175.5(3) . . . . ?
O10 Cu4 N8 C30 -172.7(2) . . . . ?
O3 Cu4 N8 C30 -52.2(7) . . . . ?
N7 Cu4 N8 C30 1.4(2) . . . . ?
C5 N1 C1 C2 -0.2(6) . . . . ?
Cu1 N1 C1 C2 175.7(3) . . . . ?
N1 C1 C2 C3 0.3(6) . . . . ?
C1 C2 C3 C4 0.0(6) . . . . ?
C2 C3 C4 C5 -0.2(6) . . . . ?
C1 N1 C5 C4 0.0(5) . . . . ?
Cu1 N1 C5 C4 -176.3(3) . . . . ?
C1 N1 C5 C6 180.0(3) . . . . ?
Cu1 N1 C5 C6 3.7(4) . . . . ?
C3 C4 C5 N1 0.2(6) . . . . ?
C3 C4 C5 C6 -179.7(4) . . . . ?
C7 N2 C6 C5 178.5(3) . . . . ?
Cu1 N2 C6 C5 -8.4(4) . . . . ?
N1 C5 C6 N2 3.2(4) . . . . ?
C4 C5 C6 N2 -176.9(3) . . . . ?
Cu2 O1 C7 N2 5.3(6) . . . . ?
Cu2 O1 C7 C8 -173.5(3) . . . . ?
C6 N2 C7 O1 -179.0(3) . . . . ?
Cu1 N2 C7 O1 9.0(5) . . . . ?
C6 N2 C7 C8 -0.3(5) . . . . ?
Cu1 N2 C7 C8 -172.3(3) . . . . ?
C13 N3 C9 C10 0.2(5) . . . . ?
Cu2 N3 C9 C10 -169.7(3) . . . . ?
N3 C9 C10 C11 0.8(6) . . . . ?
C9 C10 C11 C12 -1.3(6) . . . . ?
C10 C11 C12 C13 0.9(6) . . . . ?
C9 N3 C13 C12 -0.6(5) . . . . ?
Cu2 N3 C13 C12 170.3(3) . . . . ?
C9 N3 C13 C14 177.1(3) . . . . ?
Cu2 N3 C13 C14 -11.9(4) . . . . ?
C11 C12 C13 N3 0.1(6) . . . . ?
C11 C12 C13 C14 -177.5(3) . . . . ?
C15 N4 C14 C13 173.4(3) . . . . ?
Cu2 N4 C14 C13 -12.8(4) . . . . ?
N3 C13 C14 N4 16.3(4) . . . . ?
C12 C13 C14 N4 -165.9(3) . . . . ?
Cu7 O2 C15 N4 160.5(2) . . . . ?
Cu7 O2 C15 C16 -19.1(4) . . . . ?
C14 N4 C15 O2 -176.1(3) . . . . ?
Cu2 N4 C15 O2 11.3(5) . . . . ?
C14 N4 C15 C16 3.5(5) . . . . ?
Cu2 N4 C15 C16 -169.1(3) . . . . ?
C21 N5 C17 C18 -0.4(6) . . . . ?
Cu3 N5 C17 C18 171.1(3) . . . . ?
N5 C17 C18 C19 -0.9(6) . . . . ?
C17 C18 C19 C20 1.1(6) . . . . ?
C18 C19 C20 C21 0.0(6) . . . . ?
C17 N5 C21 C20 1.5(5) . . . . ?
Cu3 N5 C21 C20 -171.0(3) . . . . ?
C17 N5 C21 C22 -178.6(3) . . . . ?
Cu3 N5 C21 C22 8.9(4) . . . . ?
C19 C20 C21 N5 -1.3(6) . . . . ?
C19 C20 C21 C22 178.9(4) . . . . ?
C23 N6 C22 C21 -179.9(3) . . . . ?
Cu3 N6 C22 C21 -3.3(4) . . . . ?
N5 C21 C22 N6 -3.6(4) . . . . ?
C20 C21 C22 N6 176.3(3) . . . . ?
Cu4 O3 C23 N6 10.0(6) . . . . ?
Cu4 O3 C23 C24 -168.0(2) . . . . ?
C22 N6 C23 O3 179.4(3) . . . . ?
Cu3 N6 C23 O3 3.4(5) . . . . ?
C22 N6 C23 C24 -2.7(5) . . . . ?
Cu3 N6 C23 C24 -178.7(3) . . . . ?
C29 N7 C25 C26 0.7(6) . . . . ?
Cu4 N7 C25 C26 -171.3(3) . . . . ?
N7 C25 C26 C27 0.5(6) . . . . ?
C25 C26 C27 C28 -0.7(6) . . . . ?
C26 C27 C28 C29 -0.2(6) . . . . ?
C25 N7 C29 C28 -1.7(5) . . . . ?
Cu4 N7 C29 C28 171.2(3) . . . . ?
C25 N7 C29 C30 177.8(3) . . . . ?
Cu4 N7 C29 C30 -9.3(4) . . . . ?
C27 C28 C29 N7 1.4(6) . . . . ?
C27 C28 C29 C30 -178.0(4) . . . . ?
C31 N8 C30 C29 178.8(3) . . . . ?
Cu4 N8 C30 C29 -6.3(4) . . . . ?
N7 C29 C30 N8 10.2(5) . . . . ?
C28 C29 C30 N8 -170.3(3) . . . . ?
Cu5 O4 C31 N8 163.1(2) . . . . ?
Cu5 O4 C31 C32 -17.6(4) . . . . ?
C30 N8 C31 O4 -179.0(3) . . . . ?
Cu4 N8 C31 O4 7.1(5) . . . . ?
C30 N8 C31 C32 1.7(5) . . . . ?
Cu4 N8 C31 C32 -172.2(2) . . . . ?
N2 Cu1 O9 Cu2 -40.34(16) . . . . ?
O6 Cu1 O9 Cu2 106.08(14) . . . . ?
O10 Cu1 O9 Cu2 -152.54(14) . . . . ?
N2 Cu1 O9 Cu3 92.68(11) . . . . ?
O6 Cu1 O9 Cu3 -120.90(9) . . . . ?
O10 Cu1 O9 Cu3 -19.53(7) . . . . ?
O1 Cu2 O9 Cu1 45.23(15) . . . . ?
N4 Cu2 O9 Cu1 -143.94(14) . . . . ?
O1 Cu2 O9 Cu3 -75.88(12) . . . . ?
N4 Cu2 O9 Cu3 94.95(13) . . . . ?
O10 Cu3 O9 Cu1 23.48(8) . . . . ?
N5 Cu3 O9 Cu1 -154.71(10) . . . . ?
N6 Cu3 O9 Cu1 -71.31(10) . . . . ?
O8 Cu3 O9 Cu1 112.99(9) . . . . ?
O10 Cu3 O9 Cu2 157.19(12) . . . . ?
N5 Cu3 O9 Cu2 -21.00(13) . . . . ?
N6 Cu3 O9 Cu2 62.40(13) . . . . ?
O8 Cu3 O9 Cu2 -113.30(11) . . . . ?
O3 Cu4 O10 Cu3 52.99(13) . . . . ?
N8 Cu4 O10 Cu3 -137.41(13) . . . . ?
O3 Cu4 O10 Cu1 -66.08(12) . . . . ?
N8 Cu4 O10 Cu1 103.52(12) . . . . ?
N5 Cu3 O10 Cu4 -140.7(4) . . . . ?
N6 Cu3 O10 Cu4 -48.53(14) . . . . ?
O8 Cu3 O10 Cu4 108.18(13) . . . . ?
O9 Cu3 O10 Cu4 -148.82(13) . . . . ?
N5 Cu3 O10 Cu1 -11.5(5) . . . . ?
N6 Cu3 O10 Cu1 80.68(11) . . . . ?
O8 Cu3 O10 Cu1 -122.61(9) . . . . ?
O9 Cu3 O10 Cu1 -19.61(7) . . . . ?
O9 Cu1 O10 Cu4 154.11(12) . . . . ?
N1 Cu1 O10 Cu4 -24.77(13) . . . . ?
N2 Cu1 O10 Cu4 58.10(14) . . . . ?
O6 Cu1 O10 Cu4 -116.57(11) . . . . ?
O9 Cu1 O10 Cu3 24.63(9) . . . . ?
N1 Cu1 O10 Cu3 -154.24(11) . . . . ?
N2 Cu1 O10 Cu3 -71.38(11) . . . . ?
O6 Cu1 O10 Cu3 113.95(9) . . . . ?
Cu6 O12 Cu5 N10 23.15(16) . . . . ?
Cu7 O12 Cu5 N10 -94.06(9) . . . . ?
Cu6 O12 Cu5 O4 -123.51(15) . . . . ?
Cu7 O12 Cu5 O4 119.28(8) . . . . ?
Cu6 O12 Cu5 O11 138.35(15) . . . . ?
Cu7 O12 Cu5 O11 21.14(7) . . . . ?
C31 O4 Cu5 O12 131.4(3) . . . . ?
C31 O4 Cu5 N9 -55.1(3) . . . . ?
C31 O4 Cu5 N10 25.7(4) . . . . ?
C31 O4 Cu5 O11 -149.0(3) . . . . ?
Cu8 O11 Cu5 O12 -158.17(11) . . . . ?
Cu7 O11 Cu5 O12 -26.76(9) . . . . ?
Cu8 O11 Cu5 N9 20.55(12) . . . . ?
Cu7 O11 Cu5 N9 151.97(10) . . . . ?
Cu8 O11 Cu5 N10 -64.30(14) . . . . ?
Cu7 O11 Cu5 N10 67.12(12) . . . . ?
Cu8 O11 Cu5 O4 112.32(11) . . . . ?
Cu7 O11 Cu5 O4 -116.26(9) . . . . ?
Cu5 O12 Cu6 O5 -20.34(16) . . . . ?
Cu7 O12 Cu6 O5 91.93(10) . . . . ?
Cu5 O12 Cu6 N12 149.59(15) . . . . ?
Cu7 O12 Cu6 N12 -98.14(10) . . . . ?
Cu5 O12 Cu6 N11 -123.8(4) . . . . ?
Cu7 O12 Cu6 N11 -11.5(5) . . . . ?
Cu8 O11 Cu7 N14 38.25(14) . . . . ?
Cu5 O11 Cu7 N14 -80.49(10) . . . . ?
Cu8 O11 Cu7 O2 -121.26(13) . . . . ?
Cu5 O11 Cu7 O2 120.00(8) . . . . ?
Cu8 O11 Cu7 O12 140.13(13) . . . . ?
Cu5 O11 Cu7 O12 21.39(7) . . . . ?
C15 O2 Cu7 O11 126.0(3) . . . . ?
C15 O2 Cu7 N14 14.1(5) . . . . ?
C15 O2 Cu7 N13 -61.8(3) . . . . ?
C15 O2 Cu7 O12 -156.3(3) . . . . ?
Cu6 O12 Cu7 O11 -160.65(10) . . . . ?
Cu5 O12 Cu7 O11 -25.88(8) . . . . ?
Cu6 O12 Cu7 N14 -66.70(12) . . . . ?
Cu5 O12 Cu7 N14 68.07(12) . . . . ?
Cu6 O12 Cu7 N13 17.32(11) . . . . ?
Cu5 O12 Cu7 N13 152.09(10) . . . . ?
Cu6 O12 Cu7 O2 109.64(11) . . . . ?
Cu5 O12 Cu7 O2 -115.59(10) . . . . ?
Cu7 O11 Cu8 O7 -42.95(13) . . . . ?
Cu5 O11 Cu8 O7 71.00(11) . . . . ?
Cu7 O11 Cu8 N16 139.75(13) . . . . ?
Cu5 O11 Cu8 N16 -106.31(11) . . . . ?
Cu7 O11 Cu8 N15 -132.9(4) . . . . ?
Cu5 O11 Cu8 N15 -19.0(5) . . . . ?
O12 Cu6 O5 C39 7.1(3) . . . . ?
N12 Cu6 O5 C39 -129.6(5) . . . . ?
N11 Cu6 O5 C39 174.4(3) . . . . ?
O9 Cu1 O6 C47 -108.9(3) . . . . ?
N1 Cu1 O6 C47 78.3(3) . . . . ?
N2 Cu1 O6 C47 -1.5(3) . . . . ?
O10 Cu1 O6 C47 169.9(2) . . . . ?
O11 Cu8 O7 C55 27.1(3) . . . . ?
N15 Cu8 O7 C55 -167.6(3) . . . . ?
O10 Cu3 O8 C63 -120.9(3) . . . . ?
N5 Cu3 O8 C63 71.2(3) . . . . ?
N6 Cu3 O8 C63 -8.7(4) . . . . ?
O9 Cu3 O8 C63 161.4(3) . . . . ?
N10 Cu5 N9 C37 2.9(2) . . . . ?
O4 Cu5 N9 C37 148.7(2) . . . . ?
O11 Cu5 N9 C37 -113.0(2) . . . . ?
N10 Cu5 N9 C33 -178.3(3) . . . . ?
O4 Cu5 N9 C33 -32.4(3) . . . . ?
O11 Cu5 N9 C33 65.9(3) . . . . ?
O12 Cu5 N10 C39 -13.6(3) . . . . ?
N9 Cu5 N10 C39 173.1(3) . . . . ?
O4 Cu5 N10 C39 90.1(3) . . . . ?
O11 Cu5 N10 C39 -95.9(3) . . . . ?
O12 Cu5 N10 C38 169.8(2) . . . . ?
N9 Cu5 N10 C38 -3.5(2) . . . . ?
O4 Cu5 N10 C38 -86.5(3) . . . . ?
O11 Cu5 N10 C38 87.5(2) . . . . ?
O12 Cu6 N11 C45 -87.6(5) . . . . ?
O5 Cu6 N11 C45 168.4(2) . . . . ?
N12 Cu6 N11 C45 0.6(2) . . . . ?
O12 Cu6 N11 C41 89.1(5) . . . . ?
O5 Cu6 N11 C41 -14.9(3) . . . . ?
N12 Cu6 N11 C41 177.3(3) . . . . ?
O12 Cu6 N12 C47 -19.1(3) . . . . ?
O5 Cu6 N12 C47 117.4(5) . . . . ?
N11 Cu6 N12 C47 174.0(3) . . . . ?
O12 Cu6 N12 C46 169.2(2) . . . . ?
O5 Cu6 N12 C46 -54.3(6) . . . . ?
N11 Cu6 N12 C46 2.3(2) . . . . ?
N14 Cu7 N13 C53 2.0(2) . . . . ?
O2 Cu7 N13 C53 160.5(2) . . . . ?
O12 Cu7 N13 C53 -100.6(2) . . . . ?
N14 Cu7 N13 C49 -178.9(3) . . . . ?
O2 Cu7 N13 C49 -20.4(3) . . . . ?
O12 Cu7 N13 C49 78.5(3) . . . . ?
O11 Cu7 N14 C55 -8.2(3) . . . . ?
N13 Cu7 N14 C55 -179.7(3) . . . . ?
O2 Cu7 N14 C55 102.8(4) . . . . ?
O12 Cu7 N14 C55 -86.9(3) . . . . ?
O11 Cu7 N14 C54 164.6(2) . . . . ?
N13 Cu7 N14 C54 -6.9(2) . . . . ?
O2 Cu7 N14 C54 -84.5(3) . . . . ?
O12 Cu7 N14 C54 85.8(2) . . . . ?
O11 Cu8 N15 C61 -91.2(5) . . . . ?
O7 Cu8 N15 C61 178.5(2) . . . . ?
N16 Cu8 N15 C61 -2.2(2) . . . . ?
O11 Cu8 N15 C57 83.6(5) . . . . ?
O7 Cu8 N15 C57 -6.8(3) . . . . ?
N16 Cu8 N15 C57 172.5(3) . . . . ?
O11 Cu8 N16 C63 -10.2(3) . . . . ?
N15 Cu8 N16 C63 -175.5(3) . . . . ?
O11 Cu8 N16 C62 174.4(2) . . . . ?
N15 Cu8 N16 C62 9.1(2) . . . . ?
C37 N9 C33 C34 0.3(5) . . . . ?
Cu5 N9 C33 C34 -178.5(2) . . . . ?
N9 C33 C34 C35 -0.1(5) . . . . ?
C33 C34 C35 C36 0.0(5) . . . . ?
C34 C35 C36 C37 -0.1(5) . . . . ?
C33 N9 C37 C36 -0.4(5) . . . . ?
Cu5 N9 C37 C36 178.5(2) . . . . ?
C33 N9 C37 C38 179.4(3) . . . . ?
Cu5 N9 C37 C38 -1.7(3) . . . . ?
C35 C36 C37 N9 0.3(5) . . . . ?
C35 C36 C37 C38 -179.5(3) . . . . ?
C39 N10 C38 C37 -173.6(3) . . . . ?
Cu5 N10 C38 C37 3.4(3) . . . . ?
N9 C37 C38 N10 -1.1(4) . . . . ?
C36 C37 C38 N10 178.6(3) . . . . ?
Cu6 O5 C39 N10 -0.1(6) . . . . ?
Cu6 O5 C39 C40 -179.8(3) . . . . ?
C38 N10 C39 O5 -179.3(3) . . . . ?
Cu5 N10 C39 O5 4.3(5) . . . . ?
C38 N10 C39 C40 0.4(5) . . . . ?
Cu5 N10 C39 C40 -176.1(3) . . . . ?
C45 N11 C41 C42 -1.0(5) . . . . ?
Cu6 N11 C41 C42 -177.5(3) . . . . ?
N11 C41 C42 C43 0.6(5) . . . . ?
C41 C42 C43 C44 0.3(5) . . . . ?
C42 C43 C44 C45 -0.6(5) . . . . ?
C41 N11 C45 C44 0.6(5) . . . . ?
Cu6 N11 C45 C44 177.5(2) . . . . ?
C41 N11 C45 C46 179.8(3) . . . . ?
Cu6 N11 C45 C46 -3.3(3) . . . . ?
C43 C44 C45 N11 0.2(5) . . . . ?
C43 C44 C45 C46 -178.9(3) . . . . ?
C47 N12 C46 C45 -177.0(3) . . . . ?
Cu6 N12 C46 C45 -4.4(3) . . . . ?
N11 C45 C46 N12 5.0(4) . . . . ?
C44 C45 C46 N12 -175.8(3) . . . . ?
Cu1 O6 C47 N12 169.8(2) . . . . ?
Cu1 O6 C47 C48 -10.5(4) . . . . ?
C46 N12 C47 O6 -173.3(3) . . . . ?
Cu6 N12 C47 O6 15.1(4) . . . . ?
C46 N12 C47 C48 7.0(4) . . . . ?
Cu6 N12 C47 C48 -164.6(2) . . . . ?
C53 N13 C49 C50 -3.3(5) . . . . ?
Cu7 N13 C49 C50 177.6(2) . . . . ?
N13 C49 C50 C51 1.8(5) . . . . ?
C49 C50 C51 C52 -0.1(5) . . . . ?
C50 C51 C52 C53 -0.2(5) . . . . ?
C49 N13 C53 C52 3.0(4) . . . . ?
Cu7 N13 C53 C52 -177.8(2) . . . . ?
C49 N13 C53 C54 -175.8(3) . . . . ?
Cu7 N13 C53 C54 3.4(3) . . . . ?
C51 C52 C53 N13 -1.3(5) . . . . ?
C51 C52 C53 C54 177.4(3) . . . . ?
C55 N14 C54 C53 -176.1(3) . . . . ?
Cu7 N14 C54 C53 10.1(3) . . . . ?
N13 C53 C54 N14 -8.9(4) . . . . ?
C52 C53 C54 N14 172.4(3) . . . . ?
Cu8 O7 C55 N14 -4.6(5) . . . . ?
Cu8 O7 C55 C56 175.3(2) . . . . ?
C54 N14 C55 O7 179.6(3) . . . . ?
Cu7 N14 C55 O7 -7.8(5) . . . . ?
C54 N14 C55 C56 -0.3(4) . . . . ?
Cu7 N14 C55 C56 172.4(2) . . . . ?
C61 N15 C57 C58 0.3(5) . . . . ?
Cu8 N15 C57 C58 -174.2(2) . . . . ?
N15 C57 C58 C59 1.1(5) . . . . ?
C57 C58 C59 C60 -1.1(5) . . . . ?
C58 C59 C60 C61 -0.4(5) . . . . ?
C57 N15 C61 C60 -1.8(5) . . . . ?
Cu8 N15 C61 C60 173.3(3) . . . . ?
C57 N15 C61 C62 179.8(3) . . . . ?
Cu8 N15 C61 C62 -5.1(4) . . . . ?
C59 C60 C61 N15 1.9(5) . . . . ?
C59 C60 C61 C62 -179.8(3) . . . . ?
C63 N16 C62 C61 170.4(3) . . . . ?
Cu8 N16 C62 C61 -13.6(4) . . . . ?
N15 C61 C62 N16 12.3(4) . . . . ?
C60 C61 C62 N16 -166.1(3) . . . . ?
Cu3 O8 C63 N16 175.5(2) . . . . ?
Cu3 O8 C63 C64 -8.5(4) . . . . ?
C62 N16 C63 O8 -176.3(3) . . . . ?
Cu8 N16 C63 O8 8.4(5) . . . . ?
C62 N16 C63 C64 7.8(5) . . . . ?
Cu8 N16 C63 C64 -167.4(2) . . . . ?
